data_4337937
loop_
_publ_author_name
'Uehara, Kazuhiro'
'Miyachi, Takuya'
'Nakajima, Takahito'
'Mizuno, Noritaka'

_publ_section_title
;
 Effects of Heteroatoms on Electronic States of Divanadium-Substituted
 \g-Keggin-type Polyoxometalates.
;
_journal_issue 7
_journal_name_full 'Inorganic chemistry'
_journal_page_first 3907
_journal_paper_doi 10.1021/ic5005209
_journal_volume 53
_journal_year 2014
_chemical_absolute_configuration unk
_chemical_formula_moiety 'C66 N4 O40 Si1 V2 W10'
_chemical_formula_sum 'C66 N4 O40 Si V2 W10'
_chemical_formula_weight 3457.17
_space_group_IT_number 33
_symmetry_cell_setting orthorhombic
_symmetry_space_group_name_Hall 'P 2c -2n'
_symmetry_space_group_name_H-M 'P n a 21'
_audit_creation_date 2013-01-20T19:10:50-00:00
_audit_creation_method 'WinGX routine CIF_UPDATE'
_cell_angle_alpha 90
_cell_angle_beta 90
_cell_angle_gamma 90
_cell_formula_units_Z 4
_cell_length_a 24.5529(2)
_cell_length_b 25.1124(2)
_cell_length_c 17.16510(10)
_cell_measurement_reflns_used 0
_cell_measurement_temperature 123(2)
_cell_measurement_theta_max 0
_cell_measurement_theta_min 0
_cell_volume 10583.70(14)
_computing_molecular_graphics 'Ortep-3 for Windows (Farrugia, 1997)'
_computing_publication_material 'WinGX publication routines (Farrugia, 1999)'
_computing_structure_refinement 'SHELXL-97 (Sheldrick, 1997)'
_computing_structure_solution 'SHELXS-86 (Sheldrick, 1986)'
_diffrn_ambient_temperature 123
_diffrn_measured_fraction_theta_full 0.994
_diffrn_measured_fraction_theta_max 0.994
_diffrn_radiation_probe x-ray
_diffrn_radiation_type MoK\a
_diffrn_radiation_wavelength 0.71069
_diffrn_reflns_av_R_equivalents 0
_diffrn_reflns_limit_h_max 33
_diffrn_reflns_limit_h_min 0
_diffrn_reflns_limit_k_max 34
_diffrn_reflns_limit_k_min 0
_diffrn_reflns_limit_l_max 23
_diffrn_reflns_limit_l_min 0
_diffrn_reflns_number 15174
_diffrn_reflns_theta_full 29.54
_diffrn_reflns_theta_max 29.54
_diffrn_reflns_theta_min 1.82
_exptl_absorpt_coefficient_mu 11.068
_exptl_absorpt_correction_type none
_exptl_crystal_colour brown
_exptl_crystal_density_diffrn 2.17
_exptl_crystal_density_method 'not measured'
_exptl_crystal_description prism
_exptl_crystal_F_000 6176
_exptl_crystal_size_max 0.2
_exptl_crystal_size_mid 0.2
_exptl_crystal_size_min 0.2
_platon_squeeze_details
;
;
_refine_diff_density_max 3.301
_refine_diff_density_min -2.489
_refine_ls_abs_structure_details 'Flack H D (1983), Acta Cryst. A39, 876-881'
_refine_ls_abs_structure_Flack 0.12(2)
_refine_ls_extinction_method none
_refine_ls_goodness_of_fit_ref 1.192
_refine_ls_hydrogen_treatment noref
_refine_ls_matrix_type full
_refine_ls_number_parameters 313
_refine_ls_number_reflns 15174
_refine_ls_number_restraints 20
_refine_ls_restrained_S_all 1.191
_refine_ls_R_factor_gt 0.0737
_refine_ls_shift/su_max 0
_refine_ls_structure_factor_coef Fsqd
_refine_ls_weighting_details 'calc w=1/[\s^2^(Fo^2^)+(0.0000P)^2^+340.4804P] where P=(Fo^2^+2Fc^2^)/3'
_refine_ls_weighting_scheme calc
_refine_ls_wR_factor_ref 0.1559
_reflns_number_gt 14439
_reflns_number_total 15174
_reflns_threshold_expression >2sigma(I)
_cod_data_source_file ic5005209_si_001.cif
_cod_data_source_block 2SiEt
_cod_depositor_comments 'Adding full bibliography for 4337933--4337938.cif.'
_cod_database_code 4337937

loop_
_symmetry_equiv_pos_as_xyz
'x, y, z'
'-x+1/2, y+1/2, z+1/2'
'x+1/2, -y+1/2, z'
'-x, -y, z+1/2'

loop_
_atom_site_label
_atom_site_type_symbol
_atom_site_fract_x
_atom_site_fract_y
_atom_site_fract_z
_atom_site_U_iso_or_equiv
_atom_site_adp_type
_atom_site_occupancy
_atom_site_calc_flag
_atom_site_refinement_flags
C1 C 0.3377(17) 0.1437(17) 0.087(3) 0.090(12) Uiso 1 d .
C2 C 0.3936(16) 0.1576(15) 0.123(2) 0.083(10) Uiso 1 d .
N101 N 0.2658 -0.2813 -0.1756 0.062 Uiso 1 d .
C101 C 0.3014 -0.2502 -0.1232 0.064 Uiso 1 d .
C102 C 0.3649 -0.2532 -0.151 0.077 Uiso 1 d .
C103 C 0.4036 -0.2181 -0.0965 0.073 Uiso 1 d .
C104 C 0.4696 -0.2411 -0.0982 0.077 Uiso 0.35 d P
C154 C 0.456 -0.2093 -0.1238 0.077 Uiso 0.65 d P
C105 C 0.2767 -0.3411 -0.1556 0.073 Uiso 1 d .
C106 C 0.2517 -0.3574 -0.064 0.09 Uiso 0.43 d P
C107 C 0.2469 -0.4259 -0.0941 0.09 Uiso 0.43 d P
C108 C 0.2608 -0.4593 -0.1003 0.09 Uiso 0.43 d P
C156 C 0.2715 -0.3493 -0.0722 0.09 Uiso 0.57 d P
C157 C 0.2819 -0.4153 -0.0543 0.09 Uiso 0.57 d P
C158 C 0.2262 -0.4598 -0.0801 0.09 Uiso 0.57 d P
C109 C 0.2095 -0.2612 -0.1515 0.092 Uiso 1 d .
C110 C 0.1698 -0.2934 -0.1852 0.087 Uiso 0.6 d P
C111 C 0.1084 -0.2834 -0.1505 0.087 Uiso 0.6 d P
C112 C 0.0946 -0.2222 -0.1325 0.087 Uiso 0.6 d P
C160 C 0.1506 -0.2967 -0.1694 0.087 Uiso 0.4 d P
C161 C 0.1193 -0.2422 -0.2092 0.087 Uiso 0.4 d P
C162 C 0.104 -0.2387 -0.1052 0.087 Uiso 0.4 d P
C113 C 0.2746 -0.2726 -0.258 0.072 Uiso 1 d .
C114 C 0.26 -0.2221 -0.284 0.079 Uiso 0.59 d P
C115 C 0.2721 -0.2216 -0.3721 0.079 Uiso 0.59 d P
C116 C 0.3227 -0.2173 -0.3999 0.079 Uiso 0.59 d P
C164 C 0.2823 -0.2097 -0.2996 0.079 Uiso 0.41 d P
C165 C 0.2431 -0.1896 -0.3885 0.079 Uiso 0.41 d P
C166 C 0.2814 -0.1606 -0.4097 0.079 Uiso 0.41 d P
C201 C 0.4727 0.0741 -0.1913 0.081 Uiso 1 d .
C202 C 0.5137 0.1146 -0.1507 0.096 Uiso 1 d .
C203 C 0.4785 0.1429 -0.1033 0.07 Uiso 0.56 d P
C204 C 0.5161 0.1806 -0.0456 0.07 Uiso 0.56 d P
C253 C 0.4746 0.1741 -0.124 0.07 Uiso 0.44 d P
C254 C 0.5137 0.2214 -0.0957 0.07 Uiso 0.44 d P
C205 C 0.4613 0.0014 -0.2706 0.082 Uiso 1 d .
C206 C 0.4963 -0.0599 -0.2866 0.091 Uiso 0.42 d P
C207 C 0.4489 -0.0901 -0.3255 0.091 Uiso 0.42 d P
C208 C 0.4186 -0.054 -0.4129 0.091 Uiso 0.42 d P
C256 C 0.4725 -0.0507 -0.3124 0.091 Uiso 0.58 d P
C257 C 0.4261 -0.0771 -0.3547 0.091 Uiso 0.58 d P
C258 C 0.4443 -0.1239 -0.3803 0.091 Uiso 0.58 d P
N201 N 0.4992 0.032 -0.2402 0.054 Uiso 0.73 d P
N251 N 0.5144 0.0481 -0.2316 0.054 Uiso 0.27 d P
C209 C 0.5385 0.057 -0.3056 0.054 Uiso 0.73 d P
C210 C 0.5055 0.097 -0.3534 0.054 Uiso 0.73 d P
C211 C 0.5474 0.1136 -0.4197 0.054 Uiso 0.73 d P
C259 C 0.5605 0.0724 -0.289 0.054 Uiso 0.27 d P
C260 C 0.525 0.091 -0.3546 0.054 Uiso 0.27 d P
C261 C 0.5752 0.1335 -0.4135 0.054 Uiso 0.27 d P
C212 C 0.5974 0.1451 -0.3875 0.054 Uiso 0.73 d P
C262 C 0.6105 0.1121 -0.4443 0.054 Uiso 0.27 d P
C213 C 0.5471 0.0035 -0.1823 0.092 Uiso 1 d .
C214 C 0.5019 -0.046 -0.1266 0.087 Uiso 0.39 d P
C215 C 0.5441 -0.0753 -0.0969 0.087 Uiso 0.39 d P
C216 C 0.5584 -0.0737 -0.0495 0.087 Uiso 0.39 d P
C264 C 0.5219 -0.0153 -0.1045 0.087 Uiso 0.61 d P
C265 C 0.5634 -0.0335 -0.0499 0.087 Uiso 0.61 d P
C266 C 0.5846 -0.0904 -0.0849 0.087 Uiso 0.61 d P
N301 N -0.0054 0.0771 0.2237 0.11 Uiso 0.43 d P
N351 N -0.009 0.0434 0.2018 0.11 Uiso 0.57 d P
C301 C 0.0326 0.0043 0.1983 0.11 Uiso 0.43 d P
C302 C 0.0073 -0.0356 0.2315 0.11 Uiso 0.43 d P
C303 C 0.0425 -0.1122 0.2717 0.11 Uiso 0.43 d P
C304 C 0.0628 -0.0749 0.3039 0.11 Uiso 0.43 d P
C351 C 0.0124 0.0046 0.1618 0.11 Uiso 0.57 d P
C352 C -0.0057 -0.061 0.1798 0.11 Uiso 0.57 d P
C353 C 0.0453 -0.0832 0.2451 0.11 Uiso 0.57 d P
C354 C 0.0269 -0.1093 0.1984 0.11 Uiso 0.57 d P
C305 C -0.0098 0.0803 0.3176 0.089 Uiso 0.31 d PD
C306 C 0.043 0.1024 0.3511 0.089 Uiso 0.31 d PD
C307 C 0.085 0.1172 0.4436 0.089 Uiso 0.31 d PD
C308 C 0.0442 0.1537 0.4513 0.134 Uiso 0.31 d P
C355 C -0.0151 0.0503 0.2864 0.191 Uiso 0.69 d PD
C356 C 0.0356 0.0614 0.3347 0.196 Uiso 0.69 d PD
C357 C 0.0472 0.1089 0.4213 0.113 Uiso 0.69 d PD
C358 C 0.0507 0.0636 0.4571 0.157 Uiso 0.69 d P
C309 C 0.02 0.0879 0.1696 0.076 Uiso 0.53 d P
C359 C 0.0131 0.1099 0.1711 0.076 Uiso 0.47 d P
C310 C -0.0135 0.159 0.1827 0.076 Uiso 0.53 d P
C311 C 0.0299 0.1941 0.0964 0.076 Uiso 0.53 d P
C312 C 0.0607 0.2219 0.1148 0.076 Uiso 0.53 d P
C360 C -0.0148 0.1412 0.1887 0.076 Uiso 0.47 d P
C361 C 0.0206 0.1885 0.1687 0.076 Uiso 0.47 d P
C362 C 0.0045 0.2331 0.1532 0.076 Uiso 0.47 d P
C313 C -0.0763 0.0546 0.2002 0.122 Uiso 0.56 d P
C314 C -0.0808 0.0547 0.0881 0.122 Uiso 0.56 d P
C315 C -0.1352 0.0484 0.0708 0.122 Uiso 0.56 d P
C316 C -0.1538 0.04 0.027 0.122 Uiso 0.56 d P
C363 C -0.0704 0.0247 0.1454 0.122 Uiso 0.44 d P
C364 C -0.0859 0.047 0.166 0.122 Uiso 0.44 d P
C365 C -0.1423 0.0538 0.1092 0.122 Uiso 0.44 d P
C366 C -0.1532 0.0587 -0.029 0.122 Uiso 0.44 d P
N401 N 0.28 0.2611 -0.2533 0.063 Uiso 1 d D
C401 C 0.2334 0.2176 -0.2613 0.072 Uiso 0.6 d P
C402 C 0.224 0.1925 -0.3497 0.072 Uiso 0.6 d P
C403 C 0.1664 0.1807 -0.353 0.072 Uiso 0.6 d P
C404 C 0.1222 0.1905 -0.404 0.072 Uiso 0.6 d P
C451 C 0.2621 0.1963 -0.2804 0.072 Uiso 0.4 d P
C452 C 0.2011 0.2263 -0.3415 0.072 Uiso 0.4 d P
C453 C 0.1609 0.2143 -0.3269 0.072 Uiso 0.4 d P
C454 C 0.1199 0.1875 -0.3233 0.072 Uiso 0.4 d P
C405 C 0.3028 0.2527 -0.1753 0.092 Uiso 1 d .
C406 C 0.3345 0.2867 -0.1365 0.091 Uiso 0.53 d P
C407 C 0.3597 0.282 -0.0634 0.091 Uiso 0.53 d P
C408 C 0.3502 0.2739 -0.0084 0.091 Uiso 0.53 d P
C456 C 0.3488 0.2993 -0.1473 0.091 Uiso 0.47 d P
C457 C 0.3674 0.2463 -0.0756 0.091 Uiso 0.47 d P
C458 C 0.394 0.3002 -0.0363 0.091 Uiso 0.47 d P
C409 C 0.3181 0.2753 -0.319 0.069 Uiso 0.63 d PD
C410 C 0.3684 0.2347 -0.3275 0.069 Uiso 0.63 d P
C411 C 0.4148 0.2648 -0.3909 0.069 Uiso 0.63 d P
C412 C 0.4037 0.2178 -0.4738 0.069 Uiso 0.63 d P
C459 C 0.3039 0.2236 -0.3131 0.069 Uiso 0.37 d PD
C460 C 0.3554 0.2278 -0.3477 0.069 Uiso 0.37 d P
C461 C 0.3912 0.2574 -0.3965 0.069 Uiso 0.37 d P
C462 C 0.4519 0.2268 -0.4138 0.069 Uiso 0.37 d P
C413 C 0.2418 0.3055 -0.2516 0.069 Uiso 0.68 d P
C414 C 0.2032 0.3057 -0.1807 0.069 Uiso 0.68 d P
C415 C 0.17 0.3696 -0.1703 0.069 Uiso 0.68 d P
C416 C 0.2003 0.407 -0.1256 0.069 Uiso 0.68 d P
C463 C 0.2403 0.3194 -0.2277 0.069 Uiso 0.32 d P
C464 C 0.1776 0.326 -0.1791 0.069 Uiso 0.32 d P
C465 C 0.1794 0.3903 -0.1595 0.069 Uiso 0.32 d P
C466 C 0.2429 0.4056 -0.1485 0.069 Uiso 0.32 d P
Si1 Si 0.2245(2) 0.0095(2) -0.0168(4) 0.0263(10) Uiso 1 d .
O101 O 0.3460(8) 0.0538(8) 0.2361(13) 0.061(5) Uiso 1 d .
O102 O 0.4354(8) 0.0451(8) 0.0494(13) 0.064(5) Uiso 1 d .
O103 O 0.1465(7) 0.1283(7) 0.1993(11) 0.048(4) Uiso 1 d .
O104 O 0.3414(9) 0.1223(8) -0.2033(14) 0.067(5) Uiso 1 d .
O105 O 0.3747(9) -0.0928(9) -0.1636(14) 0.071(6) Uiso 1 d .
O106 O 0.1836(8) -0.0871(8) 0.2429(13) 0.060(5) Uiso 1 d .
O107 O 0.2004(7) 0.2128(7) -0.0467(12) 0.054(4) Uiso 1 d .
O108 O 0.2689(9) -0.1898(9) 0.0331(14) 0.072(6) Uiso 1 d .
O109 O 0.0274(8) 0.0734(8) -0.0212(13) 0.060(5) Uiso 1 d .
O110 O 0.1575(9) 0.0705(9) -0.2862(14) 0.072(6) Uiso 1 d .
O111 O 0.1815(11) -0.1191(11) -0.2459(17) 0.088(7) Uiso 1 d .
O112 O 0.0590(11) -0.1149(11) 0.0207(17) 0.095(8) Uiso 1 d .
O113 O 0.3324(6) 0.0832(6) 0.0836(10) 0.039(3) Uiso 1 d .
O114 O 0.3445(7) -0.0093(6) 0.1004(10) 0.043(4) Uiso 1 d .
O115 O 0.2503(7) 0.0861(7) 0.1875(11) 0.048(4) Uiso 1 d .
O116 O 0.3714(7) 0.0821(7) -0.0617(11) 0.049(4) Uiso 1 d .
O117 O 0.3877(7) -0.0235(7) -0.0425(11) 0.050(4) Uiso 1 d .
O118 O 0.2681(7) -0.0172(7) 0.2086(10) 0.044(4) Uiso 1 d .
O119 O 0.2075(6) 0.1291(5) 0.0595(9) 0.031(3) Uiso 1 d .
O120 O 0.2675(7) 0.1266(7) -0.0776(10) 0.045(4) Uiso 1 d .
O121 O 0.3444(7) 0.0133(7) -0.1734(11) 0.048(4) Uiso 1 d .
O122 O 0.3073(6) -0.0948(6) -0.0315(10) 0.042(4) Uiso 1 d .
O123 O 0.2434(6) -0.0922(6) 0.1034(10) 0.040(3) Uiso 1 d .
O124 O 0.1662(7) 0.0206(7) 0.2036(11) 0.045(4) Uiso 1 d .
O125 O 0.1210(7) 0.0641(6) 0.0757(10) 0.042(4) Uiso 1 d .
O126 O 0.2468(6) 0.0591(6) -0.1913(10) 0.040(3) Uiso 1 d .
O127 O 0.2658(7) -0.0622(7) -0.1702(11) 0.046(4) Uiso 1 d .
O128 O 0.1390(7) -0.0561(7) 0.1011(12) 0.052(4) Uiso 1 d .
O129 O 0.1192(6) 0.1330(6) -0.0343(11) 0.045(4) Uiso 1 d .
O130 O 0.1793(7) 0.1323(7) -0.1561(11) 0.051(4) Uiso 1 d .
O131 O 0.2239(9) -0.1406(8) -0.1008(13) 0.064(5) Uiso 1 d .
O132 O 0.1668(9) -0.1398(8) 0.0211(14) 0.068(5) Uiso 1 d .
O133 O 0.1008(7) 0.0604(7) -0.1425(11) 0.051(4) Uiso 1 d .
O134 O 0.1723(8) -0.0148(8) -0.1877(13) 0.058(5) Uiso 1 d .
O135 O 0.1285(10) -0.0999(9) -0.1108(16) 0.080(6) Uiso 1 d .
O136 O 0.0914(8) -0.0137(8) -0.0239(13) 0.060(5) Uiso 1 d .
O137 O 0.2251(6) 0.0177(5) 0.0770(9) 0.032(3) Uiso 1 d .
O138 O 0.2872(6) 0.0158(5) -0.0527(9) 0.034(3) Uiso 1 d .
O139 O 0.1855(6) 0.0535(6) -0.0568(10) 0.039(3) Uiso 1 d .
O140 O 0.2036(7) -0.0498(7) -0.0352(12) 0.051(4) Uiso 1 d .
V101 V 0.30417(12) 0.03859(13) 0.1696(4) 0.0264(6) Uani 1 d .
V102 V 0.37541(14) 0.03415(16) 0.0180(4) 0.0365(8) Uani 1 d .
W103 W 0.17846(4) 0.08291(4) 0.1395(3) 0.03698(18) Uani 1 d .
W104 W 0.31388(4) 0.07935(4) -0.1402(3) 0.0440(2) Uani 1 d .
W105 W 0.33346(5) -0.05032(4) -0.1180(3) 0.0523(3) Uani 1 d .
W106 W 0.20134(5) -0.04440(4) 0.1679(3) 0.0473(2) Uani 1 d .
W107 W 0.19687(4) 0.14518(3) -0.0493(3) 0.03854(19) Uani 1 d .
W108 W 0.24380(6) -0.12899(3) 0.0051(3) 0.0539(3) Uani 1 d .
W109 W 0.09317(4) 0.06219(4) -0.0337(3) 0.0482(2) Uani 1 d .
W110 W 0.17146(5) 0.06083(4) -0.1930(3) 0.0513(3) Uani 1 d .
W111 W 0.19298(7) -0.08543(4) -0.1625(3) 0.0681(4) Uani 1 d .
W112 W 0.11786(6) -0.08303(5) 0.0003(3) 0.0671(4) Uani 1 d .

loop_
_atom_site_aniso_label
_atom_site_aniso_U_11
_atom_site_aniso_U_22
_atom_site_aniso_U_33
_atom_site_aniso_U_23
_atom_site_aniso_U_13
_atom_site_aniso_U_12
V101 0.0211(13) 0.0348(15) 0.0232(13) -0.0009(13) -0.0019(12) 0.0083(12)
V102 0.0223(15) 0.0476(19) 0.0397(19) 0.0084(16) 0.0033(14) 0.0061(14)
W103 0.0406(4) 0.0361(4) 0.0342(4) 0.0038(4) 0.0085(4) 0.0058(3)
W104 0.0577(6) 0.0378(4) 0.0364(5) 0.0130(4) 0.0162(4) 0.0101(4)
W105 0.0824(8) 0.0395(5) 0.0350(5) 0.0101(4) 0.0200(5) 0.0244(5)
W106 0.0640(6) 0.0365(4) 0.0413(5) 0.0158(4) 0.0164(5) 0.0074(4)
W107 0.0511(5) 0.0278(4) 0.0367(4) 0.0064(3) 0.0062(4) 0.0053(3)
W108 0.0887(8) 0.0255(4) 0.0476(5) 0.0088(4) 0.0097(6) 0.0073(5)
W109 0.0388(5) 0.0457(5) 0.0601(6) 0.0032(5) -0.0065(5) 0.0021(4)
W110 0.0766(8) 0.0420(5) 0.0354(5) 0.0010(4) -0.0117(5) 0.0171(5)
W111 0.1161(11) 0.0347(5) 0.0535(7) -0.0104(5) -0.0192(7) 0.0088(6)
W112 0.0672(8) 0.0400(5) 0.0941(10) 0.0072(6) -0.0036(7) -0.0171(5)

loop_
_atom_type_symbol
_atom_type_description
_atom_type_scat_dispersion_real
_atom_type_scat_dispersion_imag
_atom_type_scat_source
C C 0.0033 0.0016 'International Tables Vol C Tables 4.2.6.8 and 6.1.1.4'
N N 0.0061 0.0033 'International Tables Vol C Tables 4.2.6.8 and 6.1.1.4'
O O 0.0106 0.006 'International Tables Vol C Tables 4.2.6.8 and 6.1.1.4'
Si Si 0.0817 0.0704 'International Tables Vol C Tables 4.2.6.8 and 6.1.1.4'
V V 0.3005 0.5294 'International Tables Vol C Tables 4.2.6.8 and 6.1.1.4'
W W -0.849 6.8722 'International Tables Vol C Tables 4.2.6.8 and 6.1.1.4'

loop_
_geom_angle_atom_site_label_1
_geom_angle_atom_site_label_2
_geom_angle_atom_site_label_3
_geom_angle
O113 C1 C2 108(3)
C113 N101 C101 115.3
C113 N101 C109 110.5
C101 N101 C109 101.2
C113 N101 C105 109.6
C101 N101 C105 105.9
C109 N101 C105 114.3
N101 C101 C102 111.1
C103 C102 C101 111.7
C154 C103 C102 116.3
C154 C103 C104 34.3
C102 C103 C104 111.5
C154 C104 C103 53.7
C104 C154 C103 92
C156 C105 N101 109.7
C156 C105 C106 16.9
N101 C105 C106 111.5
C156 C106 C157 87.5
C156 C106 C105 50.4
C157 C106 C105 98.1
C156 C106 C107 110
C157 C106 C107 38
C105 C106 C107 89.3
C108 C107 C158 56.4
C108 C107 C157 90.1
C158 C107 C157 115.7
C108 C107 C106 152.5
C158 C107 C106 139.6
C157 C107 C106 63.3
C107 C108 C158 67.8
C107 C108 C157 51
C158 C108 C157 97.8
C106 C156 C105 112.7
C106 C156 C157 73.8
C105 C156 C157 107.6
C107 C157 C108 38.8
C107 C157 C106 78.8
C108 C157 C106 117.3
C107 C157 C156 90.4
C108 C157 C156 126
C106 C157 C156 18.7
C107 C157 C158 30.3
C108 C157 C158 30
C106 C157 C158 100.4
C156 C157 C158 116.2
C108 C158 C107 55.8
C108 C158 C157 52.3
C107 C158 C157 34
C110 C109 N101 109.2
C110 C109 C160 16.2
N101 C109 C160 122.6
C160 C110 C109 119
C160 C110 C111 19.4
C109 C110 C111 113.8
C160 C110 C161 68.7
C109 C110 C161 99.2
C111 C110 C161 49.6
C160 C111 C162 118.4
C160 C111 C161 81.1
C162 C111 C161 80.1
C160 C111 C112 122
C162 C111 C112 24.4
C161 C111 C112 59.7
C160 C111 C110 9.3
C162 C111 C110 113.9
C161 C111 C110 72.1
C112 C111 C110 114.3
C162 C112 C161 105.2
C162 C112 C111 57.7
C161 C112 C111 55.7
C110 C160 C111 151.4
C110 C160 C161 93.9
C111 C160 C161 57.9
C110 C160 C109 44.9
C111 C160 C109 124.1
C161 C160 C109 91.9
C111 C161 C112 64.6
C111 C161 C160 41
C112 C161 C160 95.6
C111 C161 C162 47.6
C112 C161 C162 20.7
C160 C161 C162 75
C111 C161 C110 58.3
C112 C161 C110 107.7
C160 C161 C110 17.4
C162 C161 C110 87.3
C112 C162 C111 97.9
C112 C162 C161 54.1
C111 C162 C161 52.3
C114 C113 N101 114.4
C114 C113 C164 21.7
N101 C113 C164 123.6
C164 C114 C113 109.5
C164 C114 C115 57.2
C113 C114 C115 105.9
C164 C114 C165 68.4
C113 C114 C165 135.2
C115 C114 C165 33.2
C165 C115 C164 101.5
C165 C115 C116 116.5
C164 C115 C116 98.3
C165 C115 C114 97.6
C164 C115 C114 26.2
C116 C115 C114 122.1
C165 C115 C166 47.9
C164 C115 C166 97.6
C116 C115 C166 70.2
C114 C115 C166 114.3
C115 C116 C166 64.1
C115 C116 C164 40.3
C166 C116 C164 73.7
C114 C164 C115 96.6
C114 C164 C113 48.7
C115 C164 C113 99.4
C114 C164 C165 91.7
C115 C164 C165 35.5
C113 C164 C165 121.5
C114 C164 C116 133.7
C115 C164 C116 41.4
C113 C164 C116 108.7
C165 C164 C116 65.1
C115 C165 C166 90.7
C115 C165 C164 42.9
C166 C165 C164 90.4
C115 C165 C114 49.3
C166 C165 C114 109.9
C164 C165 C114 19.9
C165 C166 C115 41.5
C165 C166 C116 86.3
C115 C166 C116 45.7
N251 C201 N201 22.3
N251 C201 C202 93.1
N201 C201 C202 115
C203 C202 C201 101
C203 C202 C253 26.8
C201 C202 C253 107.4
C253 C203 C202 107
C253 C203 C204 77.8
C202 C203 C204 107.3
C254 C204 C203 91.7
C254 C204 C253 62.5
C203 C204 C253 29.9
C203 C253 C254 118.7
C203 C253 C204 72.3
C254 C253 C204 47.8
C203 C253 C202 46.2
C254 C253 C202 111.5
C204 C253 C202 87.9
C204 C254 C253 69.7
N201 C205 C256 124.2
N201 C205 C206 102.9
C256 C205 C206 25.4
N201 C205 N251 3.4
C256 C205 N251 125.5
C206 C205 N251 105
C256 C206 C207 47.4
C256 C206 C205 57.6
C207 C206 C205 97.3
C257 C207 C256 96.9
C257 C207 C258 75.6
C256 C207 C258 138.7
C257 C207 C206 125.8
C256 C207 C206 29
C258 C207 C206 135.7
C257 C207 C208 20.2
C256 C207 C208 86.7
C258 C207 C208 72.5
C206 C207 C208 113.7
C257 C208 C207 14
C257 C208 C258 42
C207 C208 C258 38.6
C206 C256 C207 103.6
C206 C256 C257 136.2
C207 C256 C257 32.7
C206 C256 C205 97.1
C207 C256 C205 137
C257 C256 C205 118.1
C207 C257 C208 145.8
C207 C257 C258 67.8
C208 C257 C258 102
C207 C257 C256 50.4
C208 C257 C256 108.2
C258 C257 C256 107.1
C207 C258 C257 36.6
C207 C258 C208 68.9
C257 C258 C208 36
N251 N201 C205 168.8
N251 N201 C201 68.7
C205 N201 C201 109.1
N251 N201 C209 60.6
C205 N201 C209 112.2
C201 N201 C209 112
N251 N201 C213 72.2
C205 N201 C213 118.5
C201 N201 C213 105.7
C209 N201 C213 99
N201 N251 C201 88.9
N201 N251 C209 98.9
C201 N251 C209 132.5
N201 N251 C213 88.2
C201 N251 C213 115.3
C209 N251 C213 111.7
N201 N251 C259 124.6
C201 N251 C259 129.5
C209 N251 C259 26.4
C213 N251 C259 103.4
N201 N251 C205 7.8
C201 N251 C205 87.7
C209 N251 C205 94.1
C213 N251 C205 95.7
C259 N251 C205 120.3
C259 C209 C260 95.7
C259 C209 N251 92.5
C260 C209 N251 127
C259 C209 C210 104.9
C260 C209 C210 17.2
N251 C209 C210 111.2
C259 C209 N201 112.5
C260 C209 N201 125.4
N251 C209 N201 20.5
C210 C209 N201 108.2
C260 C210 C209 47
C260 C210 C211 55.5
C209 C210 C211 102.2
C260 C210 C259 39.5
C209 C210 C259 22.1
C211 C210 C259 92.4
C261 C211 C260 117.7
C261 C211 C212 14
C260 C211 C212 103.8
C261 C211 C210 125.7
C260 C211 C210 17.6
C212 C211 C210 112.9
C261 C211 C262 43.4
C260 C211 C262 126.4
C212 C211 C262 49.2
C210 C211 C262 143.8
C209 C259 C260 55.7
C209 C259 N251 61
C260 C259 N251 99.6
C209 C259 C210 53
C260 C259 C210 12.3
N251 C259 C210 88.8
C210 C260 C209 115.8
C210 C260 C211 106.9
C209 C260 C211 136.8
C210 C260 C259 128.2
C209 C260 C259 28.6
C211 C260 C259 120.5
C210 C260 C261 117.7
C209 C260 C261 124.4
C211 C260 C261 23.1
C259 C260 C261 101.2
C212 C261 C211 150.3
C212 C261 C262 84.9
C211 C261 C262 105.9
C212 C261 C260 111.3
C211 C261 C260 39.2
C262 C261 C260 117.9
C261 C212 C262 60.1
C261 C212 C211 15.7
C262 C212 C211 67.2
C261 C262 C212 35.1
C261 C262 C211 30.7
C212 C262 C211 63.6
C264 C213 N251 117.6
C264 C213 N201 110.9
N251 C213 N201 19.6
C264 C213 C214 30.8
N251 C213 C214 114.9
N201 C213 C214 99.4
C264 C214 C215 84.3
C264 C214 C213 53.2
C215 C214 C213 95.5
C264 C214 C265 42.4
C215 C214 C265 43.7
C213 C214 C265 78
C264 C214 C216 71.4
C215 C214 C216 20
C213 C214 C216 98.7
C265 C214 C216 29
C216 C215 C266 58.6
C216 C215 C214 128.2
C266 C215 C214 162.3
C216 C215 C265 46.2
C266 C215 C265 81
C214 C215 C265 94
C216 C215 C264 99.7
C266 C215 C264 130.9
C214 C215 C264 37.8
C265 C215 C264 57.5
C215 C216 C266 70.8
C215 C216 C265 94.9
C266 C216 C265 109.8
C215 C216 C264 53.9
C266 C216 C264 108.7
C265 C216 C264 46.4
C215 C216 C214 31.9
C266 C216 C214 101
C265 C216 C214 74.9
C264 C216 C214 28.5
C214 C264 C265 110.4
C214 C264 C213 96
C265 C264 C213 111.7
C214 C264 C215 58
C265 C264 C215 54.3
C213 C264 C215 102.7
C214 C264 C216 80.1
C265 C264 C216 30.3
C213 C264 C216 117.4
C215 C264 C216 26.4
C216 C265 C215 38.9
C216 C265 C264 103.3
C215 C265 C264 68.3
C216 C265 C266 34.4
C215 C265 C266 40.9
C264 C265 C266 105.1
C216 C265 C214 76.1
C215 C265 C214 42.3
C264 C265 C214 27.2
C266 C265 C214 82.1
C216 C266 C215 50.5
C216 C266 C265 35.9
C215 C266 C265 58.1
N351 N301 C309 86.6
N351 N301 C355 81
C309 N301 C355 153.6
N351 N301 C359 109.2
C309 N301 C359 26.3
C355 N301 C359 166.1
N351 N301 C305 116.2
C309 N301 C305 145.9
C355 N301 C305 35.2
C359 N301 C305 132.9
N351 N301 C360 133.9
C309 N301 C360 64.7
C355 N301 C360 138.4
C359 N301 C360 38.6
C305 N301 C360 106.9
N351 N301 C313 63.3
C309 N301 C313 113.7
C355 N301 C313 81.3
C359 N301 C313 111.4
C305 N301 C313 99.6
C360 N301 C313 94.7
N301 N351 C351 148.8
N301 N351 C301 125.4
C351 N351 C301 33.9
N301 N351 C309 53.1
C351 N351 C309 100.4
C301 N351 C309 99.5
N301 N351 C355 60.2
C351 N351 C355 130.7
C301 N351 C355 101.4
C309 N351 C355 109.8
N301 N351 C313 86.9
C351 N351 C313 121
C301 N351 C313 145.7
C309 N351 C313 110.5
C355 N351 C313 83.9
N301 N351 C359 42.1
C351 N351 C359 114.3
C301 N351 C359 113.9
C309 N351 C359 14.9
C355 N351 C359 101.9
C313 N351 C359 97.6
N301 N351 C363 121.2
C351 N351 C363 82.1
C301 N351 C363 113
C309 N351 C363 113.5
C355 N351 C363 117.5
C313 N351 C363 39.8
C359 N351 C363 108.7
C351 C301 C302 93.1
C351 C301 N351 65.2
C302 C301 N351 99.8
C351 C301 C352 64.7
C302 C301 C352 35.4
N351 C301 C352 104.2
C352 C302 C301 102.8
C352 C302 C353 81.6
C301 C302 C353 112
C352 C302 C351 77.7
C301 C302 C351 30.5
C353 C302 C351 124.6
C352 C302 C354 47.7
C301 C302 C354 118.2
C353 C302 C354 34.3
C351 C302 C354 111.1
C353 C303 C304 63.3
C353 C303 C354 58.1
C304 C303 C354 121.3
C353 C304 C303 43.6
C301 C351 N351 81
C301 C351 C302 56.4
N351 C351 C302 92.7
C301 C351 C352 90.7
N351 C351 C352 120.8
C302 C351 C352 39.9
C302 C352 C354 97.8
C302 C352 C351 62.4
C354 C352 C351 132.4
C302 C352 C353 58.9
C354 C352 C353 39.3
C351 C352 C353 103.3
C302 C352 C301 41.9
C354 C352 C301 113.4
C351 C352 C301 24.6
C353 C352 C301 79.5
C303 C353 C304 73.1
C303 C353 C354 81.5
C304 C353 C354 154.5
C303 C353 C302 133.5
C304 C353 C302 103
C354 C353 C302 95.8
C303 C353 C352 122.9
C304 C353 C352 141.7
C354 C353 C352 56.7
C302 C353 C352 39.5
C353 C354 C303 40.4
C353 C354 C352 83.9
C303 C354 C352 114
C353 C354 C302 49.9
C303 C354 C302 81.3
C352 C354 C302 34.5
C355 C305 C356 87.4
C355 C305 C306 129.2
C356 C305 C306 44.8
C355 C305 N301 52.9
C356 C305 N301 99
C306 C305 N301 109.8
C356 C306 C357 113.4
C356 C306 C305 53.9
C357 C306 C305 119.5
C356 C306 C307 119.1
C357 C306 C307 28
C305 C306 C307 146.7
C357 C307 C308 60.5
C357 C307 C358 53.7
C308 C307 C358 99.4
C357 C307 C306 33.9
C308 C307 C306 79.4
C358 C307 C306 71.2
C357 C308 C307 46.1
C305 C355 N301 91.8
C305 C355 N351 130.4
N301 C355 N351 38.7
C305 C355 C356 54.8
N301 C355 C356 101.9
N351 C355 C356 118.4
C306 C356 C305 81.3
C306 C356 C355 117
C305 C356 C355 37.8
C306 C356 C357 35.5
C305 C356 C357 94.4
C355 C356 C357 130.9
C307 C357 C306 118
C307 C357 C308 73.4
C306 C357 C308 121.7
C307 C357 C358 86.6
C306 C357 C358 110.9
C308 C357 C358 127.1
C307 C357 C356 123.1
C306 C357 C356 31.1
C308 C357 C356 150.9
C358 C357 C356 80.3
C357 C358 C307 39.7
C359 C309 N301 91.8
C359 C309 N351 125.5
N301 C309 N351 40.3
C359 C309 C360 17.8
N301 C309 C360 75.3
N351 C309 C360 107.7
C359 C309 C310 8.6
N301 C309 C310 84.1
N351 C309 C310 117
C360 C309 C310 9.3
C309 C359 C360 152.8
C309 C359 N301 61.9
C360 C359 N301 92.7
C309 C359 C310 167.9
C360 C359 C310 15.2
N301 C359 C310 107.2
C309 C359 N351 39.6
C360 C359 N351 113.2
N301 C359 N351 28.6
C310 C359 N351 128.4
C309 C359 C361 157.2
C360 C359 C361 49
N301 C359 C361 132.6
C310 C359 C361 34.4
N351 C359 C361 160.2
C361 C310 C359 101.4
C361 C310 C362 34.2
C359 C310 C362 133.1
C361 C310 C309 104.8
C359 C310 C309 3.5
C362 C310 C309 136.6
C361 C310 C311 34.9
C359 C310 C311 92
C362 C310 C311 44.4
C309 C310 C311 95.2
C312 C311 C361 84.9
C312 C311 C362 71.4
C361 C311 C362 50.9
C312 C311 C310 115.9
C361 C311 C310 31
C362 C311 C310 66.1
C311 C312 C362 67.5
C311 C312 C361 52.7
C362 C312 C361 45.5
C359 C360 C361 98.3
C359 C360 C309 9.4
C361 C360 C309 107.5
C359 C360 N301 48.7
C361 C360 N301 137.1
C309 C360 N301 40
C310 C361 C362 113.9
C310 C361 C311 114.1
C362 C361 C311 75
C310 C361 C360 12.1
C362 C361 C360 126
C311 C361 C360 114.3
C310 C361 C312 156.5
C362 C361 C312 65.7
C311 C361 C312 42.4
C360 C361 C312 154.5
C310 C361 C359 44.1
C362 C361 C359 152.9
C311 C361 C359 98.5
C360 C361 C359 32.7
C312 C361 C359 126.5
C361 C362 C311 54.1
C361 C362 C312 68.9
C311 C362 C312 41.1
C361 C362 C310 31.9
C311 C362 C310 69.5
C312 C362 C310 97.9
C364 C313 C363 34.4
C364 C313 N351 108.6
C363 C313 N351 78
C364 C313 N301 127.6
C363 C313 N301 104.1
N351 C313 N301 29.8
C364 C313 C314 24.8
C363 C313 C314 39.9
N351 C313 C314 94.2
N301 C313 C314 105.6
C363 C314 C364 33.7
C363 C314 C315 107.3
C364 C314 C315 96.2
C363 C314 C365 90.4
C364 C314 C365 71.3
C315 C314 C365 26.6
C363 C314 C313 37.9
C364 C314 C313 11.8
C315 C314 C313 105.8
C365 C314 C313 79.9
C365 C315 C316 135
C365 C315 C314 90.9
C316 C315 C314 134
C365 C315 C366 145
C316 C315 C366 27.5
C314 C315 C366 115.4
C365 C315 C364 52.5
C316 C315 C364 164.5
C314 C315 C364 41.5
C366 C315 C364 156.8
C315 C316 C366 129.5
C315 C316 C365 19.4
C366 C316 C365 138.6
C364 C363 C313 29.3
C364 C363 C314 79.7
C313 C363 C314 102.2
C364 C363 N351 88.8
C313 C363 N351 62.2
C314 C363 N351 114.9
C364 C363 C365 55.8
C313 C363 C365 84.9
C314 C363 C365 50.6
N351 C363 C365 141.8
C313 C364 C363 116.2
C313 C364 C314 143.3
C363 C364 C314 66.6
C313 C364 C365 140.5
C363 C364 C365 102.4
C314 C364 C365 59.7
C313 C364 C315 157.2
C363 C364 C315 86.5
C314 C364 C315 42.3
C365 C364 C315 18.9
C315 C365 C316 25.6
C315 C365 C314 62.5
C316 C365 C314 88.1
C315 C365 C364 108.7
C316 C365 C364 132.7
C314 C365 C364 49
C315 C365 C363 90.2
C316 C365 C363 112.1
C314 C365 C363 39
C364 C365 C363 21.8
C316 C366 C315 23
C413 N401 C405 109.8
C413 N401 C409 103.5
C405 N401 C409 118.7
C413 N401 C459 137.7
C405 N401 C459 112.5
C409 N401 C459 53.1
C413 N401 C401 93.6
C405 N401 C401 104.8
C409 N401 C401 123
C459 N401 C401 78
C413 N401 C451 123.7
C405 N401 C451 101.8
C409 N401 C451 100.2
C459 N401 C451 48.4
C401 N401 C451 32.4
C413 N401 C463 14.3
C405 N401 C463 95.8
C409 N401 C463 108.9
C459 N401 C463 151.2
C401 N401 C463 100.8
C451 N401 C463 132.8
C451 C401 N401 83.2
C451 C401 C452 98.5
N401 C401 C452 109.7
C451 C401 C402 64.5
N401 C401 C402 116.2
C452 C401 C402 36.7
C451 C401 C459 39
N401 C401 C459 49.2
C452 C401 C459 92.1
C402 C401 C459 74.7
C452 C402 C403 68.9
C452 C402 C451 100.4
C403 C402 C451 130.4
C452 C402 C401 68.8
C403 C402 C401 104.5
C451 C402 C401 34.3
C452 C402 C453 36.8
C403 C402 C453 34.8
C451 C402 C453 111.4
C401 C402 C453 78
C453 C403 C454 64.3
C453 C403 C404 91.6
C454 C403 C404 62.2
C453 C403 C452 47.5
C454 C403 C452 111.7
C404 C403 C452 113.5
C453 C403 C402 86.5
C454 C403 C402 147.1
C404 C403 C402 137.6
C452 C403 C402 41.7
C454 C404 C403 53.5
C454 C404 C453 43.9
C403 C404 C453 33.8
C401 C451 C459 114.9
C401 C451 C402 81.2
C459 C451 C402 100
C401 C451 N401 64.3
C459 C451 N401 56.5
C402 C451 N401 115
C401 C451 C452 53.3
C459 C451 C452 99.2
C402 C451 C452 30.7
N401 C451 C452 88.7
C402 C452 C453 107.8
C402 C452 C403 69.4
C453 C452 C403 42
C402 C452 C401 74.5
C453 C452 C401 102.6
C403 C452 C401 107.5
C402 C452 C451 48.9
C453 C452 C451 118
C403 C452 C451 102.5
C401 C452 C451 28.2
C403 C453 C452 90.5
C403 C453 C454 69.8
C452 C453 C454 160.3
C403 C453 C402 58.7
C452 C453 C402 35.4
C454 C453 C402 126.4
C403 C453 C404 54.6
C452 C453 C404 115.2
C454 C453 C404 52.7
C402 C453 C404 102.4
C453 C454 C403 45.9
C453 C454 C404 83.4
C403 C454 C404 64.3
C406 C405 N401 125.9
C406 C405 C456 13.6
N401 C405 C456 114.5
C456 C406 C405 128.5
C456 C406 C407 94
C405 C406 C407 130.5
C456 C406 C457 105.6
C405 C406 C457 101.9
C407 C406 C457 34.3
C457 C407 C408 93.6
C457 C407 C458 110.4
C408 C407 C458 81.9
C457 C407 C406 88.3
C408 C407 C406 139.7
C458 C407 C406 134.7
C457 C407 C456 95.6
C408 C407 C456 155.9
C458 C407 C456 115.4
C406 C407 C456 19.4
C407 C408 C458 51.3
C407 C408 C457 41.7
C458 C408 C457 73.3
C406 C456 C407 66.6
C406 C456 C405 38
C407 C456 C405 100.9
C406 C456 C457 59.2
C407 C456 C457 30
C405 C456 C457 81.8
C407 C457 C408 44.7
C407 C457 C458 37.3
C408 C457 C458 51.7
C407 C457 C406 57.4
C408 C457 C406 94
C458 C457 C406 87.1
C407 C457 C456 54.4
C408 C457 C456 96.6
C458 C457 C456 77.3
C406 C457 C456 15.2
C407 C458 C408 46.8
C407 C458 C457 32.3
C408 C458 C457 55
C459 C409 N401 63.6
C459 C409 C460 56.4
N401 C409 C460 114.3
C459 C409 C410 66.1
N401 C409 C410 113.1
C460 C409 C410 18.1
C460 C410 C461 79.3
C460 C410 C409 78.1
C461 C410 C409 97
C460 C410 C459 55
C461 C410 C459 125.2
C409 C410 C459 49.3
C460 C410 C411 97.7
C461 C410 C411 19.2
C409 C410 C411 106.3
C459 C410 C411 143.4
C461 C411 C462 111.7
C461 C411 C410 49.8
C462 C411 C410 108
C461 C411 C412 63.5
C462 C411 C412 56.1
C410 C411 C412 96.1
C461 C411 C460 35.3
C462 C411 C460 106.5
C410 C411 C460 15.4
C412 C411 C460 82.8
C462 C412 C461 62.6
C462 C412 C411 46.1
C461 C412 C411 19
C409 C459 C451 135.7
C409 C459 C460 70.3
C451 C459 C460 153.6
C409 C459 N401 63.4
C451 C459 N401 75
C460 C459 N401 126.3
C409 C459 C410 64.6
C451 C459 C410 152.4
C460 C459 C410 17.1
N401 C459 C410 112
C409 C459 C401 109.8
C451 C459 C401 26.1
C460 C459 C401 178
N401 C459 C401 52.8
C410 C459 C401 161
C410 C460 C459 107.8
C410 C460 C461 80.4
C459 C460 C461 147.8
C410 C460 C409 83.8
C459 C460 C409 53.4
C461 C460 C409 98.3
C410 C460 C411 67
C459 C460 C411 154.6
C461 C460 C411 14.4
C409 C460 C411 101.3
C411 C461 C460 130.2
C411 C461 C410 111
C460 C461 C410 20.3
C411 C461 C412 97.5
C460 C461 C412 105.4
C410 C461 C412 119.2
C411 C461 C462 48.7
C460 C461 C462 114
C410 C461 C462 107.9
C412 C461 C462 55.8
C411 C462 C412 77.8
C411 C462 C461 19.6
C412 C462 C461 61.6
C463 C413 N401 123.7
C463 C413 C414 49.9
N401 C413 C414 114.5
C464 C414 C463 114.1
C464 C414 C413 120.4
C463 C414 C413 19
C464 C414 C415 24.2
C463 C414 C415 98.4
C413 C414 C415 110.9
C465 C415 C464 145.8
C465 C415 C416 19.5
C464 C415 C416 129.2
C465 C415 C414 128.9
C464 C415 C414 17.3
C416 C415 C414 113.9
C465 C415 C466 38.6
C464 C415 C466 108.3
C416 C415 C466 31.8
C414 C415 C466 91
C465 C416 C466 107.2
C465 C416 C415 13.1
C466 C416 C415 106.2
C413 C463 C414 111.1
C413 C463 C464 118.9
C414 C463 C464 24.9
C413 C463 N401 42
C414 C463 N401 108.8
C464 C463 N401 131.5
C414 C464 C415 138.5
C414 C464 C465 127
C415 C464 C465 11.8
C414 C464 C463 41
C415 C464 C463 107.5
C465 C464 C463 99.5
C415 C465 C416 147.4
C415 C465 C466 128
C416 C465 C466 41.3
C415 C465 C464 22.4
C416 C465 C464 128.1
C466 C465 C464 106.5
C416 C466 C465 31.4
C416 C466 C415 42.1
C465 C466 C415 13.4
O140 Si1 O139 111.2(9)
O140 Si1 O137 108.4(9)
O139 Si1 O137 109.8(8)
O140 Si1 O138 108.1(8)
O139 Si1 O138 109.0(8)
O137 Si1 O138 110.3(8)
C1 O113 V102 126.5(19)
C1 O113 V101 124.7(19)
V102 O113 V101 105.0(7)
V102 O114 V101 107.1(8)
V101 O115 W103 124.3(9)
V102 O116 W104 122.1(9)
V102 O117 W105 122.6(9)
V101 O118 W106 124.6(9)
W107 O119 W103 139.7(8)
W107 O120 W104 146.5(10)
W105 O121 W104 122.1(10)
W108 O122 W105 141.2(9)
W108 O123 W106 143.5(9)
W103 O124 W106 115.5(9)
W103 O125 W109 145.5(9)
W110 O126 W104 148.4(9)
W111 O127 W105 147.1(10)
W112 O128 W106 142.9(10)
W109 O129 W107 118.7(8)
W107 O130 W110 120.0(9)
W111 O131 W108 121.4(11)
W112 O132 W108 119.2(11)
W109 O133 W110 122.2(10)
W111 O134 W110 161.5(12)
W111 O135 W112 122.4(13)
W112 O136 W109 157.3(11)
Si1 O137 W103 123.9(8)
Si1 O137 W106 126.1(8)
W103 O137 W106 92.3(5)
Si1 O138 W104 125.0(8)
Si1 O138 W105 124.5(7)
W104 O138 W105 92.4(5)
Si1 O139 W109 124.9(8)
Si1 O139 W107 125.7(8)
W109 O139 W107 90.9(5)
Si1 O139 W110 123.9(8)
W109 O139 W110 91.1(5)
W107 O139 W110 89.7(5)
Si1 O140 W108 126.8(10)
Si1 O140 W112 124.4(10)
W108 O140 W112 90.0(6)
Si1 O140 W111 124.4(10)
W108 O140 W111 89.9(6)
W112 O140 W111 90.4(6)
O101 V101 O118 103.9(9)
O101 V101 O115 101.2(9)
O118 V101 O115 95.3(8)
O101 V101 O114 104.9(9)
O118 V101 O114 89.8(7)
O115 V101 O114 151.4(8)
O101 V101 O113 100.0(9)
O118 V101 O113 153.8(7)
O115 V101 O113 90.5(7)
O114 V101 O113 73.7(7)
O102 V102 O117 100.3(9)
O102 V102 O116 100.9(10)
O117 V102 O116 96.1(8)
O102 V102 O114 102.3(9)
O117 V102 O114 92.0(8)
O116 V102 O114 153.6(8)
O102 V102 O113 101.2(9)
O117 V102 O113 156.4(7)
O116 V102 O113 89.3(7)
O114 V102 O113 74.1(7)
O103 W103 O125 100.0(8)
O103 W103 O119 101.2(7)
O125 W103 O119 90.8(7)
O103 W103 O124 97.2(8)
O125 W103 O124 90.6(7)
O119 W103 O124 161.0(6)
O103 W103 O115 97.6(8)
O125 W103 O115 162.3(7)
O119 W103 O115 86.6(7)
O124 W103 O115 86.2(7)
O103 W103 O137 171.7(7)
O125 W103 O137 85.4(6)
O119 W103 O137 84.9(5)
O124 W103 O137 76.4(6)
O115 W103 O137 76.9(6)
O104 W104 O121 102.0(9)
O104 W104 O126 102.7(9)
O121 W104 O126 88.3(7)
O104 W104 O116 97.6(9)
O121 W104 O116 87.3(7)
O126 W104 O116 159.8(7)
O104 W104 O120 101.4(9)
O121 W104 O120 156.5(7)
O126 W104 O120 85.1(7)
O116 W104 O120 91.2(7)
O104 W104 O138 172.6(8)
O121 W104 O138 72.6(6)
O126 W104 O138 82.6(6)
O116 W104 O138 77.2(6)
O120 W104 O138 84.1(6)
O105 W105 O121 102.7(10)
O105 W105 O127 102.0(9)
O121 W105 O127 91.1(7)
O105 W105 O122 100.9(9)
O121 W105 O122 155.9(7)
O127 W105 O122 89.0(7)
O105 W105 O117 96.7(9)
O121 W105 O117 86.9(7)
O127 W105 O117 161.1(7)
O122 W105 O117 85.3(7)
O105 W105 O138 171.9(8)
O121 W105 O138 72.8(7)
O127 W105 O138 85.0(6)
O122 W105 O138 83.2(6)
O117 W105 O138 76.5(6)
O106 W106 O118 99.6(8)
O106 W106 O123 100.1(8)
O118 W106 O123 88.5(7)
O106 W106 O128 98.5(9)
O118 W106 O128 161.9(7)
O123 W106 O128 89.3(7)
O106 W106 O124 100.0(8)
O118 W106 O124 88.0(7)
O123 W106 O124 159.9(7)
O128 W106 O124 87.9(7)
O106 W106 O137 175.0(8)
O118 W106 O137 77.7(6)
O123 W106 O137 84.1(6)
O128 W106 O137 84.2(7)
O124 W106 O137 75.8(6)
O107 W107 O120 102.1(8)
O107 W107 O130 101.9(9)
O120 W107 O130 85.3(8)
O107 W107 O119 100.1(8)
O120 W107 O119 94.2(7)
O130 W107 O119 157.6(7)
O107 W107 O129 101.7(8)
O120 W107 O129 155.2(7)
O130 W107 O129 83.1(7)
O119 W107 O129 88.4(7)
O107 W107 O139 175.7(7)
O120 W107 O139 81.4(6)
O130 W107 O139 75.6(7)
O119 W107 O139 82.1(6)
O129 W107 O139 74.5(6)
O108 W108 O122 101.6(9)
O108 W108 O131 102.9(10)
O122 W108 O131 88.0(8)
O108 W108 O123 100.6(9)
O122 W108 O123 94.5(7)
O131 W108 O123 155.4(8)
O108 W108 O132 100.8(10)
O122 W108 O132 157.1(8)
O131 W108 O132 82.1(10)
O123 W108 O132 86.4(8)
O108 W108 O140 175.6(9)
O122 W108 O140 82.2(6)
O131 W108 O140 74.8(8)
O123 W108 O140 81.3(7)
O132 W108 O140 75.3(8)
O109 W109 O133 103.3(9)
O109 W109 O129 99.9(8)
O133 W109 O129 89.0(8)
O109 W109 O136 97.9(9)
O133 W109 O136 93.8(8)
O129 W109 O136 160.9(8)
O109 W109 O125 102.0(9)
O133 W109 O125 154.3(7)
O129 W109 O125 82.4(7)
O136 W109 O125 87.1(8)
O109 W109 O139 175.0(8)
O133 W109 O139 74.3(7)
O129 W109 O139 75.9(6)
O136 W109 O139 86.7(7)
O125 W109 O139 80.1(6)
O110 W110 O126 103.0(10)
O110 W110 O134 101.2(10)
O126 W110 O134 88.0(8)
O110 W110 O130 101.8(10)
O126 W110 O130 85.2(7)
O134 W110 O130 157.0(9)
O110 W110 O133 104.4(10)
O126 W110 O133 152.6(8)
O134 W110 O133 89.0(8)
O130 W110 O133 87.0(8)
O110 W110 O139 174.6(9)
O126 W110 O139 80.7(6)
O134 W110 O139 82.8(7)
O130 W110 O139 74.4(7)
O133 W110 O139 71.9(7)
O111 W111 O135 99.5(12)
O111 W111 O127 104.7(10)
O135 W111 O127 154.9(10)
O111 W111 O134 103.3(11)
O135 W111 O134 93.7(10)
O127 W111 O134 87.0(8)
O111 W111 O131 100.0(11)
O135 W111 O131 86.0(10)
O127 W111 O131 83.5(8)
O134 W111 O131 156.4(9)
O111 W111 O140 171.1(10)
O135 W111 O140 74.1(9)
O127 W111 O140 81.0(7)
O134 W111 O140 83.5(8)
O131 W111 O140 73.7(8)
O112 W112 O132 98.5(11)
O112 W112 O136 100.8(11)
O132 W112 O136 160.6(9)
O112 W112 O128 102.2(11)
O132 W112 O128 85.6(9)
O136 W112 O128 88.1(8)
O112 W112 O135 102.3(12)
O132 W112 O135 86.4(10)
O136 W112 O135 91.8(9)
O128 W112 O135 155.2(9)
O112 W112 O140 172.2(10)
O132 W112 O140 75.4(8)
O136 W112 O140 85.6(7)
O128 W112 O140 82.3(7)
O135 W112 O140 72.9(9)

loop_
_geom_bond_atom_site_label_1
_geom_bond_atom_site_label_2
_geom_bond_distance
C1 O113 1.53(4)
C1 C2 1.55(5)
N101 C113 1.4461
N101 C101 1.478
N101 C109 1.5296
N101 C105 1.5634
C101 C102 1.6341
C102 C103 1.5978
C103 C154 1.3871
C103 C104 1.7207
C104 C154 0.9712
C105 C156 1.4502
C105 C106 1.7364
C106 C156 0.5466
C106 C157 1.6391
C106 C107 1.8003
C107 C108 0.9106
C107 C158 1.0195
C107 C157 1.1298
C108 C158 0.9176
C108 C157 1.4528
C156 C157 1.705
C157 C158 1.8204
C109 C110 1.3922
C109 C160 1.727
C110 C160 0.5502
C110 C111 1.64
C110 C161 1.8335
C111 C160 1.1358
C111 C162 1.3698
C111 C161 1.468
C111 C112 1.6045
C112 C162 0.6686
C112 C161 1.5344
C160 C161 1.7121
C161 C162 1.8272
C113 C114 1.3907
C113 C164 1.7436
C114 C164 0.685
C114 C115 1.5407
C114 C165 2.0157
C115 C165 1.1124
C115 C164 1.3035
C115 C116 1.3354
C115 C166 1.6788
C116 C166 1.7552
C116 C164 1.9962
C164 C165 1.8751
C165 C166 1.2448
C201 N251 1.3969
C201 N201 1.4986
C201 C202 1.5906
C202 C203 1.3846
C202 C253 1.8348
C203 C253 0.8647
C203 C204 1.6523
C204 C254 1.3379
C204 C253 1.6949
C253 C254 1.6036
C205 N201 1.3149
C205 C256 1.5174
C205 C206 1.7837
C205 N251 1.8771
C206 C256 0.7696
C206 C207 1.542
C207 C257 0.8192
C207 C256 1.168
C207 C258 1.2726
C207 C208 1.9039
C208 C257 1.1699
C208 C258 1.9459
C256 C257 1.5047
C257 C258 1.3311
N201 N251 0.5697
N201 C209 1.6092
N201 C213 1.6984
N251 C209 1.4191
N251 C213 1.6179
N251 C259 1.6202
C209 C259 0.7212
C209 C260 1.2433
C209 C210 1.5309
C210 C260 0.503
C210 C211 1.5904
C210 C259 1.852
C211 C261 0.8523
C211 C260 1.3697
C211 C212 1.56
C211 C262 1.6064
C259 C260 1.4982
C260 C261 1.9201
C261 C212 0.7613
C261 C262 1.1477
C212 C262 1.3192
C213 C264 1.5463
C213 C214 1.9211
C214 C264 0.989
C214 C215 1.3689
C214 C265 2.0278
C214 C216 2.0387
C215 C216 0.8856
C215 C266 1.0839
C215 C265 1.4045
C215 C264 1.6069
C216 C266 0.9798
C216 C265 1.0174
C216 C264 1.961
C264 C265 1.4588
C265 C266 1.6337
N301 N351 0.9308
N301 C309 1.1503
N301 C355 1.2919
N301 C359 1.3035
N301 C305 1.6185
N301 C360 1.733
N301 C313 1.873
N351 C351 1.3014
N351 C301 1.4164
N351 C309 1.4367
N351 C355 1.4699
N351 C313 1.6763
N351 C359 1.8345
N351 C363 1.8527
C301 C351 0.7996
C301 C302 1.3117
C301 C352 1.9175
C302 C352 1.1387
C302 C353 1.5324
C302 C351 1.5725
C302 C354 1.9935
C303 C353 0.8623
C303 C304 1.1956
C303 C354 1.3159
C304 C353 1.116
C351 C352 1.7336
C352 C354 1.4887
C352 C353 1.7711
C353 C354 1.1292
C305 C355 0.9346
C305 C356 1.2451
C305 C306 1.5231
C306 C356 1.0849
C306 C357 1.2189
C306 C307 1.9277
C307 C357 1.0266
C307 C308 1.3647
C307 C358 1.605
C308 C357 1.2401
C355 C356 1.522
C356 C357 1.9272
C357 C358 1.2957
C309 C359 0.5788
C309 C360 1.6197
C309 C310 1.9786
C359 C360 1.0831
C359 C310 1.4088
C359 C361 1.9827
C310 C361 1.144
C310 C362 1.978
C310 C311 2.0261
C311 C312 1.0765
C311 C361 1.2695
C311 C362 1.5143
C312 C362 1.5531
C312 C361 1.5899
C360 C361 1.5118
C361 C362 1.2159
C313 C364 0.6621
C313 C363 1.2126
C313 C314 1.9278
C314 C363 1.2643
C314 C364 1.3558
C314 C315 1.3775
C314 C365 1.5526
C315 C365 0.6948
C315 C316 0.9044
C315 C366 1.788
C315 C364 2.0341
C316 C366 1.071
C316 C365 1.4798
C363 C364 0.7644
C363 C365 2.0097
C364 C365 1.7023
N401 C413 1.4566
N401 C405 1.4653
N401 C409 1.5087
N401 C459 1.5114
N401 C401 1.5887
N401 C451 1.7501
N401 C463 1.8123
C401 C451 0.9454
C401 C452 1.605
C401 C402 1.6594
C401 C459 1.9515
C402 C452 1.0286
C402 C403 1.4471
C402 C451 1.5161
C402 C453 1.6898
C403 C453 0.9654
C403 C454 1.2614
C403 C404 1.4143
C403 C452 1.4422
C404 C454 1.3881
C404 C453 1.7344
C451 C459 1.355
C451 C452 1.9795
C452 C453 1.063
C453 C454 1.2108
C405 C406 1.3325
C405 C456 1.696
C406 C456 0.508
C406 C407 1.4056
C406 C457 1.6674
C407 C457 0.9402
C407 C408 0.9941
C407 C458 1.065
C407 C456 1.5273
C408 C458 1.3503
C408 C457 1.4101
C456 C457 1.8695
C457 C458 1.6479
C409 C459 1.3494
C409 C460 1.583
C409 C410 1.6085
C410 C460 0.5034
C410 C461 1.4305
C410 C459 1.627
C410 C411 1.7475
C411 C461 0.6142
C411 C462 1.3769
C411 C412 1.8688
C411 C460 1.882
C412 C462 1.5868
C412 C461 1.6863
C459 C460 1.4005
C460 C461 1.426
C461 C462 1.7025
C413 C463 0.5393
C413 C414 1.5433
C414 C464 0.8112
C414 C463 1.2649
C414 C415 1.8088
C415 C465 0.5982
C415 C464 1.1196
C415 C416 1.4225
C415 C466 2.0384
C416 C465 0.8815
C416 C466 1.1169
C463 C464 1.7597
C464 C465 1.649
C465 C466 1.6149
Si1 O140 1.606(18)
Si1 O139 1.616(16)
Si1 O137 1.622(15)
Si1 O138 1.668(15)
O101 V101 1.58(2)
O102 V102 1.59(2)
O103 W103 1.723(18)
O104 W104 1.67(2)
O105 W105 1.67(2)
O106 W106 1.73(2)
O107 W107 1.702(18)
O108 W108 1.72(2)
O109 W109 1.653(19)
O110 W110 1.65(2)
O111 W111 1.69(3)
O112 W112 1.69(3)
O113 V102 1.976(16)
O113 V101 1.978(16)
O114 V102 1.941(17)
O114 V101 1.958(17)
O115 V101 1.808(17)
O115 W103 1.948(17)
O116 V102 1.825(18)
O116 W104 1.954(18)
O117 V102 1.807(18)
O117 W105 1.976(18)
O118 V101 1.789(17)
O118 W106 1.908(17)
O119 W107 1.929(14)
O119 W103 1.934(14)
O120 W107 1.861(17)
O120 W104 1.965(17)
O121 W105 1.878(17)
O121 W104 1.908(17)
O122 W108 1.888(16)
O122 W105 1.966(16)
O123 W108 1.923(16)
O123 W106 1.932(16)
O124 W103 1.936(17)
O124 W106 1.946(17)
O125 W103 1.848(16)
O125 W109 1.999(17)
O126 W110 1.851(15)
O126 W104 1.934(16)
O127 W111 1.886(17)
O127 W105 1.910(17)
O128 W112 1.928(19)
O128 W106 1.936(19)
O129 W109 1.889(16)
O129 W107 1.949(16)
O130 W107 1.910(18)
O130 W110 1.913(18)
O131 W111 1.90(2)
O131 W108 1.91(2)
O132 W112 1.90(2)
O132 W108 1.93(2)
O133 W109 1.879(19)
O133 W110 1.939(18)
O134 W111 1.89(2)
O134 W110 1.903(19)
O135 W111 1.85(3)
O135 W112 1.97(3)
O136 W112 1.90(2)
O136 W109 1.915(19)
O137 W103 2.268(14)
O137 W106 2.283(14)
O138 W104 2.287(14)
O138 W105 2.302(14)
O139 W109 2.311(15)
O139 W107 2.323(15)
O139 W110 2.370(16)
O140 W108 2.325(17)
O140 W112 2.345(17)
O140 W111 2.375(19)

loop_
_geom_torsion_atom_site_label_1
_geom_torsion_atom_site_label_2
_geom_torsion_atom_site_label_3
_geom_torsion_atom_site_label_4
_geom_torsion
C113 N101 C101 C102 -47
C109 N101 C101 C102 -166.2
C105 N101 C101 C102 74.4
N101 C101 C102 C103 178.1
C101 C102 C103 C154 -167.5
C101 C102 C103 C104 155.2
C102 C103 C104 C154 105.5
C102 C103 C154 C104 -90.1
C113 N101 C105 C156 176.1
C101 N101 C105 C156 51.2
C109 N101 C105 C156 -59.3
C113 N101 C105 C106 -165.9
C101 N101 C105 C106 69.1
C109 N101 C105 C106 -41.3
N101 C105 C106 C156 -87.4
C156 C105 C106 C157 -79.9
N101 C105 C106 C157 -167.3
C156 C105 C106 C107 -117
N101 C105 C106 C107 155.6
C156 C106 C107 C108 41.8
C157 C106 C107 C108 -15.4
C105 C106 C107 C108 88.7
C156 C106 C107 C158 156.2
C157 C106 C107 C158 99
C105 C106 C107 C158 -156.9
C156 C106 C107 C157 57.2
C105 C106 C107 C157 104.2
C157 C107 C108 C158 121.2
C106 C107 C108 C158 134.9
C158 C107 C108 C157 -121.2
C106 C107 C108 C157 13.7
C157 C106 C156 C105 102.7
C107 C106 C156 C105 71.5
C105 C106 C156 C157 -102.7
C107 C106 C156 C157 -31.2
N101 C105 C156 C106 99
N101 C105 C156 C157 178.4
C106 C105 C156 C157 79.4
C158 C107 C157 C108 52.2
C106 C107 C157 C108 -173
C108 C107 C157 C106 173
C158 C107 C157 C106 -134.8
C108 C107 C157 C156 158.3
C158 C107 C157 C156 -149.5
C106 C107 C157 C156 -14.7
C108 C107 C157 C158 -52.2
C106 C107 C157 C158 134.8
C158 C108 C157 C107 -53
C107 C108 C157 C106 -7.8
C158 C108 C157 C106 -60.8
C107 C108 C157 C156 -27.2
C158 C108 C157 C156 -80.3
C107 C108 C157 C158 53
C156 C106 C157 C107 -127.7
C105 C106 C157 C107 -78.3
C156 C106 C157 C108 -122.8
C105 C106 C157 C108 -73.4
C107 C106 C157 C108 5
C105 C106 C157 C156 49.4
C107 C106 C157 C156 127.7
C156 C106 C157 C158 -149.1
C105 C106 C157 C158 -99.7
C107 C106 C157 C158 -21.4
C106 C156 C157 C107 50.9
C105 C156 C157 C107 -58.4
C106 C156 C157 C108 67.6
C105 C156 C157 C108 -41.7
C105 C156 C157 C106 -109.3
C106 C156 C157 C158 34.3
C105 C156 C157 C158 -75
C157 C108 C158 C107 42.2
C107 C108 C158 C157 -42.2
C157 C107 C158 C108 -71.6
C106 C107 C158 C108 -149.7
C108 C107 C158 C157 71.6
C106 C107 C158 C157 -78.1
C107 C157 C158 C108 82.9
C106 C157 C158 C108 127.9
C156 C157 C158 C108 117.3
C108 C157 C158 C107 -82.9
C106 C157 C158 C107 45
C156 C157 C158 C107 34.5
C113 N101 C109 C110 68.3
C101 N101 C109 C110 -169.2
C105 N101 C109 C110 -55.9
C113 N101 C109 C160 78.4
C101 N101 C109 C160 -159
C105 N101 C109 C160 -45.8
N101 C109 C110 C160 147.9
N101 C109 C110 C111 168.8
C160 C109 C110 C111 20.9
N101 C109 C110 C161 -141.5
C160 C109 C110 C161 70.7
C109 C110 C111 C160 -109.9
C161 C110 C111 C160 168.6
C160 C110 C111 C162 121.4
C109 C110 C111 C162 11.5
C161 C110 C111 C162 -70
C160 C110 C111 C161 -168.6
C109 C110 C111 C161 81.6
C160 C110 C111 C112 148.1
C109 C110 C111 C112 38.3
C161 C110 C111 C112 -43.3
C160 C111 C112 C162 -88.8
C161 C111 C112 C162 -143.6
C110 C111 C112 C162 -94.5
C160 C111 C112 C161 54.8
C162 C111 C112 C161 143.6
C110 C111 C112 C161 49.1
C109 C110 C160 C111 79.5
C161 C110 C160 C111 -9.3
C109 C110 C160 C161 88.8
C111 C110 C160 C161 9.3
C111 C110 C160 C109 -79.5
C161 C110 C160 C109 -88.8
C162 C111 C160 C110 -62.6
C161 C111 C160 C110 11
C112 C111 C160 C110 -34.6
C162 C111 C160 C161 -73.6
C112 C111 C160 C161 -45.6
C110 C111 C160 C161 -11
C162 C111 C160 C109 -5.7
C161 C111 C160 C109 67.9
C112 C111 C160 C109 22.3
C110 C111 C160 C109 56.9
N101 C109 C160 C110 -36.6
C110 C109 C160 C111 -145.3
N101 C109 C160 C111 178.1
C110 C109 C160 C161 -93.6
N101 C109 C160 C161 -130.2
C160 C111 C161 C112 -135.5
C162 C111 C161 C112 -14.4
C110 C111 C161 C112 -133.6
C162 C111 C161 C160 121.1
C112 C111 C161 C160 135.5
C110 C111 C161 C160 1.8
C160 C111 C161 C162 -121.1
C112 C111 C161 C162 14.4
C110 C111 C161 C162 -119.2
C160 C111 C161 C110 -1.8
C162 C111 C161 C110 119.2
C112 C111 C161 C110 133.6
C162 C112 C161 C111 31.3
C162 C112 C161 C160 3.8
C111 C112 C161 C160 -27.5
C111 C112 C161 C162 -31.3
C162 C112 C161 C110 -9
C111 C112 C161 C110 -40.3
C110 C160 C161 C111 -174.7
C109 C160 C161 C111 -129.9
C110 C160 C161 C112 -135.2
C111 C160 C161 C112 39.5
C109 C160 C161 C112 -90.3
C110 C160 C161 C162 -133.8
C111 C160 C161 C162 40.9
C109 C160 C161 C162 -89
C111 C160 C161 C110 174.7
C109 C160 C161 C110 44.9
C160 C110 C161 C111 4
C109 C110 C161 C111 -113.6
C160 C110 C161 C112 47.4
C109 C110 C161 C112 -70.2
C111 C110 C161 C112 43.3
C109 C110 C161 C160 -117.6
C111 C110 C161 C160 -4
C160 C110 C161 C162 44.2
C109 C110 C161 C162 -73.4
C111 C110 C161 C162 40.2
C161 C112 C162 C111 -30.5
C111 C112 C162 C161 30.5
C160 C111 C162 C112 105.5
C161 C111 C162 C112 31.4
C110 C111 C162 C112 96.6
C160 C111 C162 C161 74.2
C112 C111 C162 C161 -31.4
C110 C111 C162 C161 65.2
C111 C161 C162 C112 -140.5
C160 C161 C162 C112 -176.1
C110 C161 C162 C112 171.5
C112 C161 C162 C111 140.5
C160 C161 C162 C111 -35.5
C110 C161 C162 C111 -48
C101 N101 C113 C114 -67.8
C109 N101 C113 C114 46
C105 N101 C113 C114 172.8
C101 N101 C113 C164 -45.2
C109 N101 C113 C164 68.6
C105 N101 C113 C164 -164.6
N101 C113 C114 C164 120.3
N101 C113 C114 C115 -179.5
C164 C113 C114 C115 60.2
N101 C113 C114 C165 -161.1
C164 C113 C114 C165 78.6
C164 C114 C115 C165 -100.7
C113 C114 C115 C165 156
C113 C114 C115 C164 -103.3
C165 C114 C115 C164 100.7
C164 C114 C115 C116 27.3
C113 C114 C115 C116 -76.1
C165 C114 C115 C116 128
C164 C114 C115 C166 -53.8
C113 C114 C115 C166 -157.1
C165 C114 C115 C166 46.9
C165 C115 C116 C166 12.3
C164 C115 C116 C166 -95.1
C114 C115 C116 C166 -106.9
C165 C115 C116 C164 107.4
C114 C115 C116 C164 -11.8
C166 C115 C116 C164 95.1
C113 C114 C164 C115 96.7
C165 C114 C164 C115 -35.3
C115 C114 C164 C113 -96.7
C165 C114 C164 C113 -132
C113 C114 C164 C165 132
C115 C114 C164 C165 35.3
C113 C114 C164 C116 75.6
C115 C114 C164 C116 -21
C165 C114 C164 C116 -56.4
C165 C115 C164 C114 83.7
C116 C115 C164 C114 -156.9
C166 C115 C164 C114 132.1
C165 C115 C164 C113 132.9
C116 C115 C164 C113 -107.7
C114 C115 C164 C113 49.2
C166 C115 C164 C113 -178.7
C116 C115 C164 C165 119.4
C114 C115 C164 C165 -83.7
C166 C115 C164 C165 48.4
C165 C115 C164 C116 -119.4
C114 C115 C164 C116 156.9
C166 C115 C164 C116 -70.9
N101 C113 C164 C114 -70.9
C114 C113 C164 C115 -90.6
N101 C113 C164 C115 -161.5
C114 C113 C164 C165 -60.6
N101 C113 C164 C165 -131.5
C114 C113 C164 C116 -132.3
N101 C113 C164 C116 156.8
C115 C116 C164 C114 32.6
C166 C116 C164 C114 101.6
C166 C116 C164 C115 69.1
C115 C116 C164 C113 82.9
C166 C116 C164 C113 151.9
C115 C116 C164 C165 -34
C166 C116 C164 C165 35.1
C164 C115 C165 C166 89.8
C116 C115 C165 C166 -15.6
C114 C115 C165 C166 116.1
C116 C115 C165 C164 -105.4
C114 C115 C165 C164 26.3
C166 C115 C165 C164 -89.8
C164 C115 C165 C114 -26.3
C116 C115 C165 C114 -131.7
C166 C115 C165 C114 -116.1
C114 C164 C165 C115 -98.9
C113 C164 C165 C115 -58
C116 C164 C165 C115 39.5
C114 C164 C165 C166 170.5
C115 C164 C165 C166 -90.6
C113 C164 C165 C166 -148.6
C116 C164 C165 C166 -51.1
C115 C164 C165 C114 98.9
C113 C164 C165 C114 41
C116 C164 C165 C114 138.4
C164 C114 C165 C115 62.6
C113 C114 C165 C115 -33.8
C164 C114 C165 C166 -10.1
C113 C114 C165 C166 -106.5
C115 C114 C165 C166 -72.8
C113 C114 C165 C164 -96.4
C115 C114 C165 C164 -62.6
C164 C165 C166 C115 42.9
C114 C165 C166 C115 46.4
C115 C165 C166 C116 10.6
C164 C165 C166 C116 53.5
C114 C165 C166 C116 56.9
C164 C115 C166 C165 -98.7
C116 C115 C166 C165 165.2
C114 C115 C166 C165 -77.6
C165 C115 C166 C116 -165.2
C164 C115 C166 C116 96.1
C114 C115 C166 C116 117.2
C115 C116 C166 C165 -9.8
C164 C116 C166 C165 -51.9
C164 C116 C166 C115 -42.1
N251 C201 C202 C203 -176.9
N201 C201 C202 C203 -172.6
N251 C201 C202 C253 156.2
N201 C201 C202 C253 160.6
C201 C202 C203 C253 -106.9
C201 C202 C203 C204 170.9
C253 C202 C203 C204 -82.1
C253 C203 C204 C254 -12.2
C202 C203 C204 C254 92.1
C202 C203 C204 C253 104.3
C202 C203 C253 C254 -93
C204 C203 C253 C254 11.6
C202 C203 C253 C204 -104.6
C204 C203 C253 C202 104.6
C254 C204 C253 C203 166.3
C203 C204 C253 C254 -166.3
C254 C204 C253 C202 121.9
C203 C204 C253 C202 -44.3
C201 C202 C253 C203 79.8
C203 C202 C253 C254 109.8
C201 C202 C253 C254 -170.4
C203 C202 C253 C204 67.3
C201 C202 C253 C204 147.1
C203 C204 C254 C253 6.8
C203 C253 C254 C204 -15
C202 C253 C254 C204 -65.7
N201 C205 C206 C256 -149.9
N251 C205 C206 C256 -147.2
N201 C205 C206 C207 -177.1
C256 C205 C206 C207 -27.2
N251 C205 C206 C207 -174.4
C256 C206 C207 C257 4.1
C205 C206 C207 C257 35.7
C205 C206 C207 C256 31.6
C256 C206 C207 C258 111.6
C205 C206 C207 C258 143.3
C256 C206 C207 C208 22.8
C205 C206 C207 C208 54.4
C256 C207 C208 C257 -120.3
C258 C207 C208 C257 95.8
C206 C207 C208 C257 -131.2
C257 C207 C208 C258 -95.8
C256 C207 C208 C258 143.8
C206 C207 C208 C258 133
C205 C206 C256 C207 -141.9
C207 C206 C256 C257 -2.6
C205 C206 C256 C257 -144.6
C207 C206 C256 C205 141.9
C257 C207 C256 C206 -176.7
C258 C207 C256 C206 -100.7
C208 C207 C256 C206 -159.2
C258 C207 C256 C257 76
C206 C207 C256 C257 176.7
C208 C207 C256 C257 17.5
C257 C207 C256 C205 67
C258 C207 C256 C205 143
C206 C207 C256 C205 -116.3
C208 C207 C256 C205 84.5
N201 C205 C256 C206 36.2
N251 C205 C256 C206 40
N201 C205 C256 C207 154.8
C206 C205 C256 C207 118.6
N251 C205 C256 C207 158.6
N201 C205 C256 C257 -170.8
C206 C205 C256 C257 152.9
N251 C205 C256 C257 -167
C256 C207 C257 C208 60.2
C258 C207 C257 C208 -78.4
C206 C207 C257 C208 58.2
C256 C207 C257 C258 138.6
C206 C207 C257 C258 136.6
C208 C207 C257 C258 78.4
C258 C207 C257 C256 -138.6
C206 C207 C257 C256 -2
C208 C207 C257 C256 -60.2
C258 C208 C257 C207 68
C207 C208 C257 C258 -68
C207 C208 C257 C256 44.7
C258 C208 C257 C256 112.7
C206 C256 C257 C207 4.7
C205 C256 C257 C207 -134.6
C206 C256 C257 C208 -144.4
C207 C256 C257 C208 -149.1
C205 C256 C257 C208 76.3
C206 C256 C257 C258 -35.2
C207 C256 C257 C258 -39.9
C205 C256 C257 C258 -174.4
C256 C207 C258 C257 -84
C206 C207 C258 C257 -127
C208 C207 C258 C257 -20.8
C257 C207 C258 C208 20.8
C256 C207 C258 C208 -63.2
C206 C207 C258 C208 -106.3
C208 C257 C258 C207 145.7
C256 C257 C258 C207 32.2
C207 C257 C258 C208 -145.7
C256 C257 C258 C208 -113.5
C257 C208 C258 C207 -21.1
C207 C208 C258 C257 21.1
C256 C205 N201 N251 113.5
C206 C205 N201 N251 128.5
C256 C205 N201 C201 -169.5
C206 C205 N201 C201 -154.5
N251 C205 N201 C201 77
C256 C205 N201 C209 65.8
C206 C205 N201 C209 80.8
N251 C205 N201 C209 -47.7
C256 C205 N201 C213 -48.7
C206 C205 N201 C213 -33.6
N251 C205 N201 C213 -162.2
C202 C201 N201 N251 -11.5
N251 C201 N201 C205 -168.3
C202 C201 N201 C205 -179.8
N251 C201 N201 C209 -43.5
C202 C201 N201 C209 -55
N251 C201 N201 C213 63.3
C202 C201 N201 C213 51.8
C205 N201 N251 C201 81
C209 N201 N251 C201 132.9
C213 N201 N251 C201 -115.4
C205 N201 N251 C209 -51.9
C201 N201 N251 C209 -132.9
C213 N201 N251 C209 111.7
C205 N201 N251 C213 -163.6
C201 N201 N251 C213 115.4
C209 N201 N251 C213 -111.7
C205 N201 N251 C259 -58.5
C201 N201 N251 C259 -139.5
C209 N201 N251 C259 -6.6
C213 N201 N251 C259 105.1
C201 N201 N251 C205 -81
C209 N201 N251 C205 51.9
C213 N201 N251 C205 163.6
C202 C201 N251 N201 169.6
N201 C201 N251 C209 101.1
C202 C201 N251 C209 -89.3
N201 C201 N251 C213 -87.5
C202 C201 N251 C213 82.1
N201 C201 N251 C259 136.1
C202 C201 N251 C259 -54.2
N201 C201 N251 C205 7.7
C202 C201 N251 C205 177.3
C256 C205 N251 N201 -68.7
C206 C205 N251 N201 -52.1
N201 C205 N251 C201 -98.8
C256 C205 N251 C201 -167.4
C206 C205 N251 C201 -150.9
N201 C205 N251 C209 128.8
C256 C205 N251 C209 60.1
C206 C205 N251 C209 76.7
N201 C205 N251 C213 16.5
C256 C205 N251 C213 -52.2
C206 C205 N251 C213 -35.6
N201 C205 N251 C259 125.7
C256 C205 N251 C259 57
C206 C205 N251 C259 73.6
N201 N251 C209 C259 -167.7
C201 N251 C209 C259 95.5
C213 N251 C209 C259 -76.1
C205 N251 C209 C259 -173.9
N201 N251 C209 C260 93.1
C201 N251 C209 C260 -3.6
C213 N251 C209 C260 -175.2
C259 N251 C209 C260 -99.1
C205 N251 C209 C260 87
N201 N251 C209 C210 85.3
C201 N251 C209 C210 -11.5
C213 N251 C209 C210 176.9
C259 N251 C209 C210 -107
C205 N251 C209 C210 79.1
C201 N251 C209 N201 -96.8
C213 N251 C209 N201 91.6
C259 N251 C209 N201 167.7
C205 N251 C209 N201 -6.1
N251 N201 C209 C259 13.3
C205 N201 C209 C259 -176.2
C201 N201 C209 C259 60.7
C213 N201 C209 C259 -50.3
N251 N201 C209 C260 -102
C205 N201 C209 C260 68.5
C201 N201 C209 C260 -54.6
C213 N201 C209 C260 -165.6
C205 N201 C209 N251 170.5
C201 N201 C209 N251 47.4
C213 N201 C209 N251 -63.6
N251 N201 C209 C210 -102.1
C205 N201 C209 C210 68.4
C201 N201 C209 C210 -54.6
C213 N201 C209 C210 -165.7
C259 C209 C210 C260 59.5
N251 C209 C210 C260 158.2
N201 C209 C210 C260 179.7
C259 C209 C210 C211 65.2
C260 C209 C210 C211 5.7
N251 C209 C210 C211 163.9
N201 C209 C210 C211 -174.5
C260 C209 C210 C259 -59.5
N251 C209 C210 C259 98.8
N201 C209 C210 C259 120.3
C260 C210 C211 C261 -68
C209 C210 C211 C261 -73.1
C259 C210 C211 C261 -53.1
C209 C210 C211 C260 -5.1
C259 C210 C211 C260 14.9
C260 C210 C211 C212 -61.6
C209 C210 C211 C212 -66.7
C259 C210 C211 C212 -46.7
C260 C210 C211 C262 -10.2
C209 C210 C211 C262 -15.2
C259 C210 C211 C262 4.8
N251 C209 C259 C260 -127.6
C210 C209 C259 C260 -14.8
N201 C209 C259 C260 -132.2
C260 C209 C259 N251 127.6
C210 C209 C259 N251 112.7
N201 C209 C259 N251 -4.6
C260 C209 C259 C210 14.8
N251 C209 C259 C210 -112.7
N201 C209 C259 C210 -117.4
N201 N251 C259 C209 14.8
C201 N251 C259 C209 -107.9
C213 N251 C259 C209 112
C205 N251 C259 C209 7.1
N201 N251 C259 C260 56.4
C201 N251 C259 C260 -66.3
C209 N251 C259 C260 41.6
C213 N251 C259 C260 153.6
C205 N251 C259 C260 48.7
N201 N251 C259 C210 62.3
C201 N251 C259 C210 -60.4
C209 N251 C259 C210 47.5
C213 N251 C259 C210 159.5
C205 N251 C259 C210 54.6
C260 C210 C259 C209 -97.9
C211 C210 C259 C209 -117.4
C209 C210 C259 C260 97.9
C211 C210 C259 C260 -19.5
C260 C210 C259 N251 -151.7
C209 C210 C259 N251 -53.8
C211 C210 C259 N251 -171.2
C211 C210 C260 C209 -173.2
C259 C210 C260 C209 30.7
C209 C210 C260 C211 173.2
C259 C210 C260 C211 -156.1
C209 C210 C260 C259 -30.7
C211 C210 C260 C259 156.1
C209 C210 C260 C261 -164.6
C211 C210 C260 C261 22.2
C259 C210 C260 C261 -134
C259 C209 C260 C210 -123.2
N251 C209 C260 C210 -25.7
N201 C209 C260 C210 -0.3
C259 C209 C260 C211 66.3
N251 C209 C260 C211 163.9
C210 C209 C260 C211 -170.5
N201 C209 C260 C211 -170.8
N251 C209 C260 C259 97.5
C210 C209 C260 C259 123.2
N201 C209 C260 C259 122.9
C259 C209 C260 C261 40.3
N251 C209 C260 C261 137.8
C210 C209 C260 C261 163.5
N201 C209 C260 C261 163.2
C261 C211 C260 C210 121.8
C212 C211 C260 C210 123.5
C262 C211 C260 C210 172.6
C261 C211 C260 C209 -67.1
C212 C211 C260 C209 -65.5
C210 C211 C260 C209 171.1
C262 C211 C260 C209 -16.4
C261 C211 C260 C259 -36.5
C212 C211 C260 C259 -34.9
C210 C211 C260 C259 -158.3
C262 C211 C260 C259 14.2
C212 C211 C260 C261 1.6
C210 C211 C260 C261 -121.8
C262 C211 C260 C261 50.7
C209 C259 C260 C210 73.4
N251 C259 C260 C210 28.7
N251 C259 C260 C209 -44.7
C210 C259 C260 C209 -73.4
C209 C259 C260 C211 -133.3
N251 C259 C260 C211 -178
C210 C259 C260 C211 153.3
C209 C259 C260 C261 -147.1
N251 C259 C260 C261 168.2
C210 C259 C260 C261 139.5
C260 C211 C261 C212 6.6
C210 C211 C261 C212 25.1
C262 C211 C261 C212 -108.2
C260 C211 C261 C262 114.8
C212 C211 C261 C262 108.2
C210 C211 C261 C262 133.3
C212 C211 C261 C260 -6.6
C210 C211 C261 C260 18.5
C262 C211 C261 C260 -114.8
C210 C260 C261 C212 116.8
C209 C260 C261 C212 -46.4
C211 C260 C261 C212 -176.5
C259 C260 C261 C212 -28
C210 C260 C261 C211 -66.7
C209 C260 C261 C211 130.1
C259 C260 C261 C211 148.5
C210 C260 C261 C262 -147.7
C209 C260 C261 C262 49.2
C211 C260 C261 C262 -80.9
C259 C260 C261 C262 67.6
C211 C261 C212 C262 113.5
C260 C261 C212 C262 118
C262 C261 C212 C211 -113.5
C260 C261 C212 C211 4.5
C260 C211 C212 C261 -174
C210 C211 C212 C261 -158.1
C262 C211 C212 C261 59.5
C261 C211 C212 C262 -59.5
C260 C211 C212 C262 126.5
C210 C211 C212 C262 142.4
C211 C261 C262 C212 -151.8
C260 C261 C262 C212 -111.4
C212 C261 C262 C211 151.8
C260 C261 C262 C211 40.4
C211 C212 C262 C261 15.6
C261 C212 C262 C211 -15.6
C260 C211 C262 C261 -93.5
C212 C211 C262 C261 -17.6
C210 C211 C262 C261 -89.7
C261 C211 C262 C212 17.6
C260 C211 C262 C212 -75.8
C210 C211 C262 C212 -72
N201 N251 C213 C264 -74.1
C201 N251 C213 C264 13.8
C209 N251 C213 C264 -173
C259 N251 C213 C264 160.6
C205 N251 C213 C264 -76.4
C201 N251 C213 N201 87.9
C209 N251 C213 N201 -98.9
C259 N251 C213 N201 -125.3
C205 N251 C213 N201 -2.2
N201 N251 C213 C214 -39.8
C201 N251 C213 C214 48.1
C209 N251 C213 C214 -138.7
C259 N251 C213 C214 -165.1
C205 N251 C213 C214 -42
N251 N201 C213 C264 114.2
C205 N201 C213 C264 -69.3
C201 N201 C213 C264 53.3
C209 N201 C213 C264 169.3
C205 N201 C213 N251 176.4
C201 N201 C213 N251 -61
C209 N201 C213 N251 55
N251 N201 C213 C214 143.9
C205 N201 C213 C214 -39.6
C201 N201 C213 C214 83
C209 N201 C213 C214 -161
N251 C213 C214 C264 -102.7
N201 C213 C214 C264 -115.3
C264 C213 C214 C215 -78.6
N251 C213 C214 C215 178.6
N201 C213 C214 C215 166.1
C264 C213 C214 C265 -38.3
N251 C213 C214 C265 -141.1
N201 C213 C214 C265 -153.6
C264 C213 C214 C216 -58.8
N251 C213 C214 C216 -161.5
N201 C213 C214 C216 -174.1
C264 C214 C215 C216 48.3
C213 C214 C215 C216 100.4
C265 C214 C215 C216 34.1
C264 C214 C215 C266 -58.2
C213 C214 C215 C266 -6.2
C265 C214 C215 C266 -72.5
C216 C214 C215 C266 -106.6
C264 C214 C215 C265 14.2
C213 C214 C215 C265 66.3
C216 C214 C215 C265 -34.1
C213 C214 C215 C264 52.1
C265 C214 C215 C264 -14.2
C216 C214 C215 C264 -48.3
C214 C215 C216 C266 -160
C265 C215 C216 C266 -109.2
C264 C215 C216 C266 -132.4
C266 C215 C216 C265 109.2
C214 C215 C216 C265 -50.8
C264 C215 C216 C265 -23.1
C266 C215 C216 C264 132.4
C214 C215 C216 C264 -27.7
C265 C215 C216 C264 23.1
C266 C215 C216 C214 160
C265 C215 C216 C214 50.8
C264 C215 C216 C214 27.7
C264 C214 C216 C215 -128.3
C213 C214 C216 C215 -82.1
C265 C214 C216 C215 -126.9
C264 C214 C216 C266 -109.2
C215 C214 C216 C266 19.2
C213 C214 C216 C266 -62.9
C265 C214 C216 C266 -107.7
C264 C214 C216 C265 -1.4
C215 C214 C216 C265 126.9
C213 C214 C216 C265 44.8
C215 C214 C216 C264 128.3
C213 C214 C216 C264 46.3
C265 C214 C216 C264 1.4
C215 C214 C264 C265 -14.6
C213 C214 C264 C265 -115.8
C216 C214 C264 C265 1
C215 C214 C264 C213 101.2
C265 C214 C264 C213 115.8
C216 C214 C264 C213 116.9
C213 C214 C264 C215 -101.2
C265 C214 C264 C215 14.6
C216 C214 C264 C215 15.6
C215 C214 C264 C216 -15.6
C213 C214 C264 C216 -116.9
C265 C214 C264 C216 -1
N251 C213 C264 C214 92.8
N201 C213 C264 C214 72.7
N251 C213 C264 C265 -152.4
N201 C213 C264 C265 -172.6
C214 C213 C264 C265 114.8
N251 C213 C264 C215 151.3
N201 C213 C264 C215 131.1
C214 C213 C264 C215 58.5
N251 C213 C264 C216 174.8
N201 C213 C264 C216 154.6
C214 C213 C264 C216 82
C216 C215 C264 C214 -143.4
C266 C215 C264 C214 160
C265 C215 C264 C214 -163.1
C216 C215 C264 C265 19.7
C266 C215 C264 C265 -36.9
C214 C215 C264 C265 163.1
C216 C215 C264 C213 127.4
C266 C215 C264 C213 70.8
C214 C215 C264 C213 -89.2
C265 C215 C264 C213 107.7
C266 C215 C264 C216 -56.6
C214 C215 C264 C216 143.4
C265 C215 C264 C216 -19.7
C215 C216 C264 C214 30.8
C266 C216 C264 C214 78.3
C265 C216 C264 C214 178.1
C215 C216 C264 C265 -147.2
C266 C216 C264 C265 -99.8
C214 C216 C264 C265 -178.1
C215 C216 C264 C213 -60.9
C266 C216 C264 C213 -13.4
C265 C216 C264 C213 86.4
C214 C216 C264 C213 -91.7
C266 C216 C264 C215 47.5
C265 C216 C264 C215 147.2
C214 C216 C264 C215 -30.8
C266 C216 C265 C215 71.4
C264 C216 C265 C215 -26
C214 C216 C265 C215 -25.1
C215 C216 C265 C264 26
C266 C216 C265 C264 97.4
C214 C216 C265 C264 0.9
C215 C216 C265 C266 -71.4
C264 C216 C265 C266 -97.4
C214 C216 C265 C266 -96.5
C215 C216 C265 C214 25.1
C266 C216 C265 C214 96.5
C264 C216 C265 C214 -0.9
C266 C215 C265 C216 -54.7
C214 C215 C265 C216 142.4
C264 C215 C265 C216 152.6
C216 C215 C265 C264 -152.6
C266 C215 C265 C264 152.6
C214 C215 C265 C264 -10.3
C216 C215 C265 C266 54.7
C214 C215 C265 C266 -162.9
C264 C215 C265 C266 -152.6
C216 C215 C265 C214 -142.4
C266 C215 C265 C214 162.9
C264 C215 C265 C214 10.3
C214 C264 C265 C216 -2
C213 C264 C265 C216 -107.6
C215 C264 C265 C216 -17.3
C214 C264 C265 C215 15.3
C213 C264 C265 C215 -90.3
C216 C264 C265 C215 17.3
C214 C264 C265 C266 33.4
C213 C264 C265 C266 -72.2
C215 C264 C265 C266 18.2
C216 C264 C265 C266 35.4
C213 C264 C265 C214 -105.6
C215 C264 C265 C214 -15.3
C216 C264 C265 C214 2
C264 C214 C265 C216 178
C215 C214 C265 C216 -23.3
C213 C214 C265 C216 -134.6
C264 C214 C265 C215 -158.7
C213 C214 C265 C215 -111.3
C216 C214 C265 C215 23.3
C215 C214 C265 C264 158.7
C213 C214 C265 C264 47.4
C216 C214 C265 C264 -178
C264 C214 C265 C266 -147.5
C215 C214 C265 C266 11.2
C213 C214 C265 C266 -100.1
C216 C214 C265 C266 34.5
C265 C216 C266 C215 -88.3
C264 C216 C266 C215 -39
C214 C216 C266 C215 -10.6
C215 C216 C266 C265 88.3
C264 C216 C266 C265 49.3
C214 C216 C266 C265 77.8
C214 C215 C266 C216 118
C265 C215 C266 C216 43.6
C264 C215 C266 C216 74.5
C216 C215 C266 C265 -43.6
C214 C215 C266 C265 74.4
C264 C215 C266 C265 30.9
C215 C265 C266 C216 -65.3
C264 C265 C266 C216 -91.6
C214 C265 C266 C216 -76.8
C216 C265 C266 C215 65.3
C264 C265 C266 C215 -26.2
C214 C265 C266 C215 -11.5
C309 N301 N351 C351 36.3
C355 N301 N351 C351 -120.3
C359 N301 N351 C351 50
C305 N301 N351 C351 -117.2
C360 N301 N351 C351 85.7
C313 N301 N351 C351 154.9
C309 N301 N351 C301 73.8
C355 N301 N351 C301 -82.8
C359 N301 N351 C301 87.5
C305 N301 N351 C301 -79.7
C360 N301 N351 C301 123.2
C313 N301 N351 C301 -167.5
C355 N301 N351 C309 -156.6
C359 N301 N351 C309 13.8
C305 N301 N351 C309 -153.5
C360 N301 N351 C309 49.4
C313 N301 N351 C309 118.7
C309 N301 N351 C355 156.6
C359 N301 N351 C355 170.3
C305 N301 N351 C355 3.1
C360 N301 N351 C355 -154
C313 N301 N351 C355 -84.7
C309 N301 N351 C313 -118.7
C355 N301 N351 C313 84.7
C359 N301 N351 C313 -104.9
C305 N301 N351 C313 87.8
C360 N301 N351 C313 -69.2
C309 N301 N351 C359 -13.8
C355 N301 N351 C359 -170.3
C305 N301 N351 C359 -167.3
C360 N301 N351 C359 35.7
C313 N301 N351 C359 104.9
C309 N301 N351 C363 -97.4
C355 N301 N351 C363 106
C359 N301 N351 C363 -83.7
C305 N301 N351 C363 109.1
C360 N301 N351 C363 -48
C313 N301 N351 C363 21.3
N301 N351 C301 C351 -145.5
C309 N351 C301 C351 -94.4
C355 N351 C301 C351 153
C313 N351 C301 C351 56.9
C359 N351 C301 C351 -98.4
C363 N351 C301 C351 26.3
N301 N351 C301 C302 125.6
C351 N351 C301 C302 -88.9
C309 N351 C301 C302 176.7
C355 N351 C301 C302 64.1
C313 N351 C301 C302 -31.9
C359 N351 C301 C302 172.7
C363 N351 C301 C302 -62.6
N301 N351 C301 C352 161.5
C351 N351 C301 C352 -52.9
C309 N351 C301 C352 -147.4
C355 N351 C301 C352 100
C313 N351 C301 C352 4
C359 N351 C301 C352 -151.3
C363 N351 C301 C352 -26.7
C351 C301 C302 C352 35.4
N351 C301 C302 C352 100.7
C351 C301 C302 C353 121.4
N351 C301 C302 C353 -173.3
C352 C301 C302 C353 86
N351 C301 C302 C351 65.3
C352 C301 C302 C351 -35.4
C351 C301 C302 C354 84
N351 C301 C302 C354 149.3
C352 C301 C302 C354 48.6
C354 C303 C304 C353 2
C302 C301 C351 N351 99.3
C352 C301 C351 N351 121.1
N351 C301 C351 C302 -99.3
C352 C301 C351 C302 21.8
C302 C301 C351 C352 -21.8
N351 C301 C351 C352 -121.1
N301 N351 C351 C301 63
C309 N351 C351 C301 91.7
C355 N351 C351 C301 -36
C313 N351 C351 C301 -146.6
C359 N351 C351 C301 97.3
C363 N351 C351 C301 -155.7
N301 N351 C351 C302 118.3
C301 N351 C351 C302 55.4
C309 N351 C351 C302 147.1
C355 N351 C351 C302 19.4
C313 N351 C351 C302 -91.2
C359 N351 C351 C302 152.7
C363 N351 C351 C302 -100.3
N301 N351 C351 C352 148.3
C301 N351 C351 C352 85.3
C309 N351 C351 C352 177
C355 N351 C351 C352 49.4
C313 N351 C351 C352 -61.3
C359 N351 C351 C352 -177.4
C363 N351 C351 C352 -70.4
C352 C302 C351 C301 -144.6
C353 C302 C351 C301 -74
C354 C302 C351 C301 -110
C352 C302 C351 N351 138.1
C301 C302 C351 N351 -77.3
C353 C302 C351 N351 -151.3
C354 C302 C351 N351 172.7
C301 C302 C351 C352 144.6
C353 C302 C351 C352 70.6
C354 C302 C351 C352 34.7
C301 C302 C352 C354 116.6
C353 C302 C352 C354 5.9
C351 C302 C352 C354 134.2
C301 C302 C352 C351 -17.5
C353 C302 C352 C351 -128.3
C354 C302 C352 C351 -134.2
C301 C302 C352 C353 110.8
C351 C302 C352 C353 128.3
C354 C302 C352 C353 -5.9
C353 C302 C352 C301 -110.8
C351 C302 C352 C301 17.5
C354 C302 C352 C301 -116.6
C301 C351 C352 C302 28.8
N351 C351 C352 C302 -51
C301 C351 C352 C354 -45.5
N351 C351 C352 C354 -125.4
C302 C351 C352 C354 -74.3
C301 C351 C352 C353 -14.8
N351 C351 C352 C353 -94.7
C302 C351 C352 C353 -43.7
N351 C351 C352 C301 -79.9
C302 C351 C352 C301 -28.8
C351 C301 C352 C302 -140.2
N351 C301 C352 C302 -87
C351 C301 C352 C354 145
C302 C301 C352 C354 -74.8
N351 C301 C352 C354 -161.8
C302 C301 C352 C351 140.2
N351 C301 C352 C351 53.2
C351 C301 C352 C353 165.3
C302 C301 C352 C353 -54.5
N351 C301 C352 C353 -141.5
C354 C303 C353 C304 -177.9
C304 C303 C353 C354 177.9
C304 C303 C353 C302 -92.1
C354 C303 C353 C302 90
C304 C303 C353 C352 -141.3
C354 C303 C353 C352 40.8
C303 C304 C353 C354 -4.7
C303 C304 C353 C302 131.9
C303 C304 C353 C352 122.1
C352 C302 C353 C303 -91.5
C301 C302 C353 C303 168
C351 C302 C353 C303 -160.2
C354 C302 C353 C303 -83.8
C352 C302 C353 C304 -170.5
C301 C302 C353 C304 89.1
C351 C302 C353 C304 120.8
C354 C302 C353 C304 -162.7
C352 C302 C353 C354 -7.7
C301 C302 C353 C354 -108.2
C351 C302 C353 C354 -76.4
C301 C302 C353 C352 -100.4
C351 C302 C353 C352 -68.7
C354 C302 C353 C352 7.7
C302 C352 C353 C303 120.2
C354 C352 C353 C303 -50.6
C351 C352 C353 C303 165.8
C301 C352 C353 C303 159.6
C302 C352 C353 C304 15.1
C354 C352 C353 C304 -155.7
C351 C352 C353 C304 60.7
C301 C352 C353 C304 54.5
C302 C352 C353 C354 170.8
C351 C352 C353 C354 -143.6
C301 C352 C353 C354 -149.8
C354 C352 C353 C302 -170.8
C351 C352 C353 C302 45.6
C301 C352 C353 C302 39.4
C304 C353 C354 C303 4.6
C302 C353 C354 C303 -133.1
C352 C353 C354 C303 -139
C303 C353 C354 C352 139
C304 C353 C354 C352 143.6
C302 C353 C354 C352 5.9
C303 C353 C354 C302 133.1
C304 C353 C354 C302 137.7
C352 C353 C354 C302 -5.9
C304 C303 C354 C353 -2.2
C353 C303 C354 C352 -45.5
C304 C303 C354 C352 -47.7
C353 C303 C354 C302 -34.4
C304 C303 C354 C302 -36.5
C302 C352 C354 C353 -8
C351 C352 C354 C353 51.5
C301 C352 C354 C353 32.6
C302 C352 C354 C303 19.8
C351 C352 C354 C303 79.2
C353 C352 C354 C303 27.7
C301 C352 C354 C303 60.3
C351 C352 C354 C302 59.5
C353 C352 C354 C302 8
C301 C352 C354 C302 40.5
C352 C302 C354 C353 169.6
C301 C302 C354 C353 88.2
C351 C302 C354 C353 121
C352 C302 C354 C303 -161.8
C301 C302 C354 C303 116.8
C353 C302 C354 C303 28.6
C351 C302 C354 C303 149.5
C301 C302 C354 C352 -81.5
C353 C302 C354 C352 -169.6
C351 C302 C354 C352 -48.7
N351 N301 C305 C355 -5.3
C309 N301 C305 C355 -132.7
C359 N301 C305 C355 -168.7
C360 N301 C305 C355 157.7
C313 N301 C305 C355 59.7
N351 N301 C305 C356 74.5
C309 N301 C305 C356 -53
C355 N301 C305 C356 79.8
C359 N301 C305 C356 -89
C360 N301 C305 C356 -122.6
C313 N301 C305 C356 139.4
N351 N301 C305 C306 119.5
C309 N301 C305 C306 -8
C355 N301 C305 C306 124.8
C359 N301 C305 C306 -44
C360 N301 C305 C306 -77.6
C313 N301 C305 C306 -175.6
C355 C305 C306 C356 -24.9
N301 C305 C306 C356 -82.7
C355 C305 C306 C357 -123.7
C356 C305 C306 C357 -98.8
N301 C305 C306 C357 178.5
C355 C305 C306 C307 -114.2
C356 C305 C306 C307 -89.3
N301 C305 C306 C307 -172
C356 C306 C307 C357 -85.5
C305 C306 C307 C357 -17.8
C356 C306 C307 C308 -137.2
C357 C306 C307 C308 -51.7
C305 C306 C307 C308 -69.5
C356 C306 C307 C358 -33.3
C357 C306 C307 C358 52.2
C305 C306 C307 C358 34.4
C358 C307 C308 C357 -38.4
C306 C307 C308 C357 30.2
C356 C305 C355 N301 -103.3
C306 C305 C355 N301 -86
C356 C305 C355 N351 -99.4
C306 C305 C355 N351 -82.1
N301 C305 C355 N351 3.9
C306 C305 C355 C356 17.3
N301 C305 C355 C356 103.3
N351 N301 C355 C305 175.2
C309 N301 C355 C305 112
C359 N301 C355 C305 36.5
C360 N301 C355 C305 -33.2
C313 N301 C355 C305 -120.6
C309 N301 C355 N351 -63.2
C359 N301 C355 N351 -138.7
C305 N301 C355 N351 -175.2
C360 N301 C355 N351 151.6
C313 N301 C355 N351 64.2
N351 N301 C355 C356 120.8
C309 N301 C355 C356 57.7
C359 N301 C355 C356 -17.9
C305 N301 C355 C356 -54.4
C360 N301 C355 C356 -87.6
C313 N301 C355 C356 -175
N301 N351 C355 C305 -6.3
C351 N351 C355 C305 137.6
C301 N351 C355 C305 118.1
C309 N351 C355 C305 13.5
C313 N351 C355 C305 -96.2
C359 N351 C355 C305 0.3
C363 N351 C355 C305 -118.3
C351 N351 C355 N301 143.9
C301 N351 C355 N301 124.4
C309 N351 C355 N301 19.7
C313 N351 C355 N301 -89.9
C359 N351 C355 N301 6.6
C363 N351 C355 N301 -112
N301 N351 C355 C356 -72.7
C351 N351 C355 C356 71.2
C301 N351 C355 C356 51.7
C309 N351 C355 C356 -52.9
C313 N351 C355 C356 -162.6
C359 N351 C355 C356 -66.1
C363 N351 C355 C356 175.3
C357 C306 C356 C305 110.4
C307 C306 C356 C305 141.1
C357 C306 C356 C355 123.4
C305 C306 C356 C355 13
C307 C306 C356 C355 154.1
C305 C306 C356 C357 -110.4
C307 C306 C356 C357 30.7
C355 C305 C356 C306 160.9
N301 C305 C356 C306 109.1
C306 C305 C356 C355 -160.9
N301 C305 C356 C355 -51.8
C355 C305 C356 C357 -166
C306 C305 C356 C357 33.1
N301 C305 C356 C357 142.2
C305 C355 C356 C306 -21.3
N301 C355 C356 C306 62.5
N351 C355 C356 C306 100.1
N301 C355 C356 C305 83.7
N351 C355 C356 C305 121.4
C305 C355 C356 C357 18.6
N301 C355 C356 C357 102.3
N351 C355 C356 C357 139.9
C308 C307 C357 C306 117.6
C358 C307 C357 C306 -112
C358 C307 C357 C308 130.5
C306 C307 C357 C308 -117.6
C308 C307 C357 C358 -130.5
C306 C307 C357 C358 112
C308 C307 C357 C356 153.4
C358 C307 C357 C356 -76.2
C306 C307 C357 C356 35.8
C356 C306 C357 C307 108.4
C305 C306 C357 C307 168.9
C356 C306 C357 C308 -164.6
C305 C306 C357 C308 -104.1
C307 C306 C357 C308 87
C356 C306 C357 C358 10.8
C305 C306 C357 C358 71.3
C307 C306 C357 C358 -97.6
C305 C306 C357 C356 60.5
C307 C306 C357 C356 -108.4
C307 C308 C357 C306 -113.1
C307 C308 C357 C358 72.3
C307 C308 C357 C356 -129.5
C306 C356 C357 C307 -90.3
C305 C356 C357 C307 -158.7
C355 C356 C357 C307 -170
C305 C356 C357 C306 -68.4
C355 C356 C357 C306 -79.7
C306 C356 C357 C308 27.7
C305 C356 C357 C308 -40.7
C355 C356 C357 C308 -52
C306 C356 C357 C358 -169.8
C305 C356 C357 C358 121.9
C355 C356 C357 C358 110.6
C306 C357 C358 C307 118.8
C308 C357 C358 C307 -66.1
C356 C357 C358 C307 124.4
C308 C307 C358 C357 42.2
C306 C307 C358 C357 -33.2
N351 N301 C309 C359 149.6
C355 N301 C309 C359 -148.4
C305 N301 C309 C359 -75.9
C360 N301 C309 C359 6.9
C313 N301 C309 C359 90.7
C355 N301 C309 N351 62
C359 N301 C309 N351 -149.6
C305 N301 C309 N351 134.5
C360 N301 C309 N351 -142.7
C313 N301 C309 N351 -58.9
N351 N301 C309 C360 142.7
C355 N301 C309 C360 -155.3
C359 N301 C309 C360 -6.9
C305 N301 C309 C360 -82.8
C313 N301 C309 C360 83.8
N351 N301 C309 C310 145.8
C355 N301 C309 C310 -152.1
C359 N301 C309 C310 -3.8
C305 N301 C309 C310 -79.7
C360 N301 C309 C310 3.1
C313 N301 C309 C310 86.9
N301 N351 C309 C359 -38.4
C351 N351 C309 C359 159.7
C301 N351 C309 C359 -165.9
C355 N351 C309 C359 -59.9
C313 N351 C309 C359 30.9
C363 N351 C309 C359 73.9
C351 N351 C309 N301 -161.9
C301 N351 C309 N301 -127.4
C355 N351 C309 N301 -21.5
C313 N351 C309 N301 69.3
C359 N351 C309 N301 38.4
C363 N351 C309 N301 112.3
N301 N351 C309 C360 -38
C351 N351 C309 C360 160.2
C301 N351 C309 C360 -165.4
C355 N351 C309 C360 -59.5
C313 N351 C309 C360 31.3
C359 N351 C309 C360 0.4
C363 N351 C309 C360 74.3
N301 N351 C309 C310 -38.8
C351 N351 C309 C310 159.3
C301 N351 C309 C310 -166.3
C355 N351 C309 C310 -60.3
C313 N351 C309 C310 30.5
C359 N351 C309 C310 -0.4
C363 N351 C309 C310 73.5
N301 C309 C359 C360 -22.3
N351 C309 C359 C360 1.4
C310 C309 C359 C360 3.8
N351 C309 C359 N301 23.7
C360 C309 C359 N301 22.3
C310 C309 C359 N301 26.1
N301 C309 C359 C310 -26.1
N351 C309 C359 C310 -2.4
C360 C309 C359 C310 -3.8
N301 C309 C359 N351 -23.7
C360 C309 C359 N351 -1.4
C310 C309 C359 N351 2.4
N301 C309 C359 C361 135.2
N351 C309 C359 C361 158.9
C360 C309 C359 C361 157.5
C310 C309 C359 C361 161.3
N351 N301 C359 C309 -32.3
C355 N301 C359 C309 104
C305 N301 C359 C309 132
C360 N301 C359 C309 -170
C313 N301 C359 C309 -100.4
N351 N301 C359 C360 137.7
C309 N301 C359 C360 170
C355 N301 C359 C360 -86
C305 N301 C359 C360 -58
C313 N301 C359 C360 69.6
N351 N301 C359 C310 142.1
C309 N301 C359 C310 174.5
C355 N301 C359 C310 -81.5
C305 N301 C359 C310 -53.6
C360 N301 C359 C310 4.5
C313 N301 C359 C310 74.1
C309 N301 C359 N351 32.3
C355 N301 C359 N351 136.3
C305 N301 C359 N351 164.3
C360 N301 C359 N351 -137.7
C313 N301 C359 N351 -68.1
N351 N301 C359 C361 169.5
C309 N301 C359 C361 -158.2
C355 N301 C359 C361 -54.2
C305 N301 C359 C361 -26.2
C360 N301 C359 C361 31.8
C313 N301 C359 C361 101.4
N301 N351 C359 C309 132.2
C351 N351 C359 C309 -21.9
C301 N351 C359 C309 15.3
C355 N351 C359 C309 123.7
C313 N351 C359 C309 -151
C363 N351 C359 C309 -111.6
N301 N351 C359 C360 -47.1
C351 N351 C359 C360 158.7
C301 N351 C359 C360 -164
C309 N351 C359 C360 -179.3
C355 N351 C359 C360 -55.6
C313 N351 C359 C360 29.7
C363 N351 C359 C360 69.1
C351 N351 C359 N301 -154.2
C301 N351 C359 N301 -117
C309 N351 C359 N301 -132.2
C355 N351 C359 N301 -8.6
C313 N351 C359 N301 76.8
C363 N351 C359 N301 116.1
N301 N351 C359 C310 -48.4
C351 N351 C359 C310 157.4
C301 N351 C359 C310 -165.3
C309 N351 C359 C310 179.4
C355 N351 C359 C310 -57
C313 N351 C359 C310 28.4
C363 N351 C359 C310 67.7
N301 N351 C359 C361 -23.4
C351 N351 C359 C361 -177.6
C301 N351 C359 C361 -140.3
C309 N351 C359 C361 -155.6
C355 N351 C359 C361 -32
C313 N351 C359 C361 53.4
C363 N351 C359 C361 92.7
C309 C359 C310 C361 167.3
C360 C359 C310 C361 160.7
N301 C359 C310 C361 143.3
N351 C359 C310 C361 165.3
C309 C359 C310 C362 -177.8
C360 C359 C310 C362 175.6
N301 C359 C310 C362 158.3
N351 C359 C310 C362 -179.7
C361 C359 C310 C362 14.9
C360 C359 C310 C309 -6.6
N301 C359 C310 C309 -24
N351 C359 C310 C309 -1.9
C361 C359 C310 C309 -167.3
C309 C359 C310 C311 -158.9
C360 C359 C310 C311 -165.5
N301 C359 C310 C311 177.2
N351 C359 C310 C311 -160.8
C361 C359 C310 C311 33.9
C359 C309 C310 C361 -12.9
N301 C309 C310 C361 140.9
N351 C309 C310 C361 164.9
C360 C309 C310 C361 159.9
N301 C309 C310 C359 153.8
N351 C309 C310 C359 177.8
C360 C309 C310 C359 172.8
C359 C309 C310 C362 2.4
N301 C309 C310 C362 156.1
N351 C309 C310 C362 -179.8
C360 C309 C310 C362 175.2
C359 C309 C310 C311 21.2
N301 C309 C310 C311 175
N351 C309 C310 C311 -161
C360 C309 C310 C311 -166
C361 C310 C311 C312 -0.1
C359 C310 C311 C312 -107.3
C362 C310 C311 C312 52.9
C309 C310 C311 C312 -108.6
C359 C310 C311 C361 -107.3
C362 C310 C311 C361 52.9
C309 C310 C311 C361 -108.5
C361 C310 C311 C362 -52.9
C359 C310 C311 C362 -160.2
C309 C310 C311 C362 -161.5
C361 C311 C312 C362 -50.3
C310 C311 C312 C362 -50.3
C362 C311 C312 C361 50.3
C310 C311 C312 C361 0
C309 C359 C360 C361 168.6
N301 C359 C360 C361 149.1
C310 C359 C360 C361 -14.4
N351 C359 C360 C361 169.6
N301 C359 C360 C309 -19.6
C310 C359 C360 C309 177
N351 C359 C360 C309 1
C361 C359 C360 C309 -168.6
C309 C359 C360 N301 19.6
C310 C359 C360 N301 -163.4
N351 C359 C360 N301 20.6
C361 C359 C360 N301 -149.1
N301 C309 C360 C359 156.9
N351 C309 C360 C359 -178.8
C310 C309 C360 C359 -3.5
C359 C309 C360 C361 -11.8
N301 C309 C360 C361 145.1
N351 C309 C360 C361 169.4
C310 C309 C360 C361 -15.3
C359 C309 C360 N301 -156.9
N351 C309 C360 N301 24.3
C310 C309 C360 N301 -160.4
N351 N301 C360 C359 -61.9
C309 N301 C360 C359 -4.9
C355 N301 C360 C359 158.8
C305 N301 C360 C359 139.5
C313 N301 C360 C359 -118.9
N351 N301 C360 C361 -110.3
C309 N301 C360 C361 -53.3
C355 N301 C360 C361 110.4
C359 N301 C360 C361 -48.4
C305 N301 C360 C361 91.1
C313 N301 C360 C361 -167.3
N351 N301 C360 C309 -57
C355 N301 C360 C309 163.7
C359 N301 C360 C309 4.9
C305 N301 C360 C309 144.4
C313 N301 C360 C309 -114
C359 C310 C361 C362 160.4
C309 C310 C361 C362 161.2
C311 C310 C361 C362 83.6
C359 C310 C361 C311 76.8
C362 C310 C361 C311 -83.6
C309 C310 C361 C311 77.6
C359 C310 C361 C360 -17.2
C362 C310 C361 C360 -177.6
C309 C310 C361 C360 -16.4
C311 C310 C361 C360 -94
C359 C310 C361 C312 76.9
C362 C310 C361 C312 -83.5
C309 C310 C361 C312 77.7
C311 C310 C361 C312 0.1
C362 C310 C361 C359 -160.4
C309 C310 C361 C359 0.8
C311 C310 C361 C359 -76.8
C312 C311 C361 C310 179.9
C362 C311 C361 C310 109.8
C312 C311 C361 C362 70.1
C310 C311 C361 C362 -109.8
C312 C311 C361 C360 -166.8
C362 C311 C361 C360 123.1
C310 C311 C361 C360 13.3
C362 C311 C361 C312 -70.1
C310 C311 C361 C312 -179.9
C312 C311 C361 C359 -136.8
C362 C311 C361 C359 153.1
C310 C311 C361 C359 43.3
C359 C360 C361 C310 157.6
C309 C360 C361 C310 159.6
N301 C360 C361 C310 -167.8
C359 C360 C361 C362 154.9
C309 C360 C361 C362 156.8
N301 C360 C361 C362 -170.5
C359 C360 C361 C311 66.1
C309 C360 C361 C311 68.1
N301 C360 C361 C311 100.7
C359 C360 C361 C312 45.1
C309 C360 C361 C312 47.1
N301 C360 C361 C312 79.7
C309 C360 C361 C359 1.9
N301 C360 C361 C359 34.6
C311 C312 C361 C310 -0.1
C362 C312 C361 C310 94.2
C311 C312 C361 C362 -94.3
C362 C312 C361 C311 94.3
C311 C312 C361 C360 29
C362 C312 C361 C360 123.3
C311 C312 C361 C359 57.4
C362 C312 C361 C359 151.8
C309 C359 C361 C310 -173.2
C360 C359 C361 C310 -6.6
N301 C359 C361 C310 -50.8
N351 C359 C361 C310 -35.9
C309 C359 C361 C362 144.5
C360 C359 C361 C362 -48.9
N301 C359 C361 C362 -93.2
C310 C359 C361 C362 -42.3
N351 C359 C361 C362 -78.2
C309 C359 C361 C311 70.8
C360 C359 C361 C311 -122.6
N301 C359 C361 C311 -166.9
C310 C359 C361 C311 -116
N351 C359 C361 C311 -151.9
C309 C359 C361 C360 -166.6
N301 C359 C361 C360 -44.3
C310 C359 C361 C360 6.6
N351 C359 C361 C360 -29.3
C309 C359 C361 C312 35.7
C360 C359 C361 C312 -157.7
N301 C359 C361 C312 158.1
C310 C359 C361 C312 -151.1
N351 C359 C361 C312 173
C310 C361 C362 C311 -110.1
C360 C361 C362 C311 -109.5
C312 C361 C362 C311 44.1
C359 C361 C362 C311 -79.2
C310 C361 C362 C312 -154.2
C311 C361 C362 C312 -44.1
C360 C361 C362 C312 -153.6
C359 C361 C362 C312 -123.3
C311 C361 C362 C310 110.1
C360 C361 C362 C310 0.6
C312 C361 C362 C310 154.2
C359 C361 C362 C310 30.9
C312 C311 C362 C361 -98.8
C310 C311 C362 C361 32
C361 C311 C362 C312 98.8
C310 C311 C362 C312 130.8
C312 C311 C362 C310 -130.8
C361 C311 C362 C310 -32
C311 C312 C362 C361 59.1
C361 C312 C362 C311 -59.1
C311 C312 C362 C310 45.7
C361 C312 C362 C310 -13.4
C359 C310 C362 C361 -26.7
C309 C310 C362 C361 -26.9
C311 C310 C362 C361 -54.3
C361 C310 C362 C311 54.3
C359 C310 C362 C311 27.6
C309 C310 C362 C311 27.4
C361 C310 C362 C312 24.2
C359 C310 C362 C312 -2.5
C309 C310 C362 C312 -2.7
C311 C310 C362 C312 -30.1
N301 N351 C313 C364 135.1
C351 N351 C313 C364 -30.1
C301 N351 C313 C364 -63.1
C309 N351 C313 C364 86.6
C355 N351 C313 C364 -164.5
C359 N351 C313 C364 94.3
C363 N351 C313 C364 -15.9
N301 N351 C313 C363 151
C351 N351 C313 C363 -14.2
C301 N351 C313 C363 -47.2
C309 N351 C313 C363 102.5
C355 N351 C313 C363 -148.6
C359 N351 C313 C363 110.1
C351 N351 C313 N301 -165.2
C301 N351 C313 N301 161.8
C309 N351 C313 N301 -48.5
C355 N351 C313 N301 60.4
C359 N351 C313 N301 -40.8
C363 N351 C313 N301 -151
N301 N351 C313 C314 114.4
C351 N351 C313 C314 -50.8
C301 N351 C313 C314 -83.8
C309 N351 C313 C314 65.9
C355 N351 C313 C314 174.8
C359 N351 C313 C314 73.5
C363 N351 C313 C314 -36.6
N351 N301 C313 C364 -57.6
C309 N301 C313 C364 15.4
C355 N301 C313 C364 -141.9
C359 N301 C313 C364 43.9
C305 N301 C313 C364 -172.1
C360 N301 C313 C364 79.8
N351 N301 C313 C363 -29.3
C309 N301 C313 C363 43.7
C355 N301 C313 C363 -113.5
C359 N301 C313 C363 72.2
C305 N301 C313 C363 -143.8
C360 N301 C313 C363 108.2
C309 N301 C313 N351 73
C355 N301 C313 N351 -84.3
C359 N301 C313 N351 101.5
C305 N301 C313 N351 -114.5
C360 N301 C313 N351 137.4
N351 N301 C313 C314 -70.5
C309 N301 C313 C314 2.5
C355 N301 C313 C314 -154.8
C359 N301 C313 C314 30.9
C305 N301 C313 C314 174.9
C360 N301 C313 C314 66.9
C364 C313 C314 C363 -61.5
N351 C313 C314 C363 65.5
N301 C313 C314 C363 93.5
C363 C313 C314 C364 61.5
N351 C313 C314 C364 127
N301 C313 C314 C364 155
C364 C313 C314 C315 36.4
C363 C313 C314 C315 98
N351 C313 C314 C315 163.5
N301 C313 C314 C315 -168.6
C364 C313 C314 C365 42.4
C363 C313 C314 C365 104
N351 C313 C314 C365 169.5
N301 C313 C314 C365 -162.6
C363 C314 C315 C365 52.9
C364 C314 C315 C365 20.3
C313 C314 C315 C365 13.3
C363 C314 C315 C316 -125.9
C364 C314 C315 C316 -158.4
C365 C314 C315 C316 -178.8
C313 C314 C315 C316 -165.5
C363 C314 C315 C366 -150.9
C364 C314 C315 C366 176.5
C365 C314 C315 C366 156.2
C313 C314 C315 C366 169.5
C363 C314 C315 C364 32.6
C365 C314 C315 C364 -20.3
C313 C314 C315 C364 -7
C365 C315 C316 C366 126
C314 C315 C316 C366 -55.7
C364 C315 C316 C366 -121.5
C314 C315 C316 C365 178.2
C366 C315 C316 C365 -126
C364 C315 C316 C365 112.5
N351 C313 C363 C364 -152.7
N301 C313 C363 C364 -138.3
C314 C313 C363 C364 -40.8
C364 C313 C363 C314 40.8
N351 C313 C363 C314 -111.9
N301 C313 C363 C314 -97.5
C364 C313 C363 N351 152.7
N301 C313 C363 N351 14.4
C314 C313 C363 N351 111.9
C364 C313 C363 C365 -7
N351 C313 C363 C365 -159.7
N301 C313 C363 C365 -145.3
C314 C313 C363 C365 -47.8
C315 C314 C363 C364 -74.8
C365 C314 C363 C364 -53.8
C313 C314 C363 C364 19
C364 C314 C363 C313 -19
C315 C314 C363 C313 -93.7
C365 C314 C363 C313 -72.8
C364 C314 C363 N351 -83.8
C315 C314 C363 N351 -158.6
C365 C314 C363 N351 -137.7
C313 C314 C363 N351 -64.8
C364 C314 C363 C365 53.8
C315 C314 C363 C365 -20.9
C313 C314 C363 C365 72.8
N301 N351 C363 C364 -21.5
C351 N351 C363 C364 -179.3
C301 N351 C363 C364 166.3
C309 N351 C363 C364 -81.3
C355 N351 C363 C364 48.7
C313 N351 C363 C364 13
C359 N351 C363 C364 -66.2
N301 N351 C363 C313 -34.5
C351 N351 C363 C313 167.8
C301 N351 C363 C313 153.3
C309 N351 C363 C313 -94.3
C355 N351 C363 C313 35.7
C359 N351 C363 C313 -79.2
N301 N351 C363 C314 56.6
C351 N351 C363 C314 -101.2
C301 N351 C363 C314 -115.6
C309 N351 C363 C314 -3.2
C355 N351 C363 C314 126.8
C313 N351 C363 C314 91.1
C359 N351 C363 C314 11.9
N301 N351 C363 C365 -0.6
C351 N351 C363 C365 -158.3
C301 N351 C363 C365 -172.8
C309 N351 C363 C365 -60.4
C355 N351 C363 C365 69.6
C313 N351 C363 C365 33.9
C359 N351 C363 C365 -45.3
N351 C313 C364 C363 28.3
N301 C313 C364 C363 54.5
C314 C313 C364 C363 85.4
C363 C313 C364 C314 -85.4
N351 C313 C364 C314 -57.1
N301 C313 C364 C314 -30.9
C363 C313 C364 C365 166.9
N351 C313 C364 C365 -164.8
N301 C313 C364 C365 -138.6
C314 C313 C364 C365 -107.7
C363 C313 C364 C315 -175.4
N351 C313 C364 C315 -147.1
N301 C313 C364 C315 -120.9
C314 C313 C364 C315 -90
C314 C363 C364 C313 -139.5
N351 C363 C364 C313 -24
C365 C363 C364 C313 171.5
C313 C363 C364 C314 139.5
N351 C363 C364 C314 115.6
C365 C363 C364 C314 -48.9
C313 C363 C364 C365 -171.5
C314 C363 C364 C365 48.9
N351 C363 C364 C365 164.5
C313 C363 C364 C315 178.2
C314 C363 C364 C315 38.7
N351 C363 C364 C315 154.3
C365 C363 C364 C315 -10.2
C363 C314 C364 C313 103
C315 C314 C364 C313 -144.9
C365 C314 C364 C313 -135.5
C315 C314 C364 C363 112.1
C365 C314 C364 C363 121.5
C313 C314 C364 C363 -103
C363 C314 C364 C365 -121.5
C315 C314 C364 C365 -9.4
C313 C314 C364 C365 135.5
C363 C314 C364 C315 -112.1
C365 C314 C364 C315 9.4
C313 C314 C364 C315 144.9
C365 C315 C364 C313 -36.6
C316 C315 C364 C313 -161.1
C314 C315 C364 C313 117.4
C366 C315 C364 C313 109.5
C365 C315 C364 C363 147.5
C316 C315 C364 C363 23
C314 C315 C364 C363 -58.4
C366 C315 C364 C363 -66.4
C365 C315 C364 C314 -154
C316 C315 C364 C314 81.4
C366 C315 C364 C314 -7.9
C316 C315 C364 C365 -124.6
C314 C315 C364 C365 154
C366 C315 C364 C365 146.1
C314 C315 C365 C316 -178.7
C366 C315 C365 C316 40.7
C364 C315 C365 C316 -161.9
C316 C315 C365 C314 178.7
C366 C315 C365 C314 -140.6
C364 C315 C365 C314 16.9
C316 C315 C365 C364 161.9
C314 C315 C365 C364 -16.9
C366 C315 C365 C364 -157.4
C316 C315 C365 C363 150.1
C314 C315 C365 C363 -28.6
C366 C315 C365 C363 -169.2
C364 C315 C365 C363 -11.8
C366 C316 C365 C315 -70.8
C315 C316 C365 C314 -1.1
C366 C316 C365 C314 -71.9
C315 C316 C365 C364 -23.7
C366 C316 C365 C364 -94.5
C315 C316 C365 C363 -32.6
C366 C316 C365 C363 -103.4
C363 C314 C365 C315 -130.4
C364 C314 C365 C315 -158.6
C313 C314 C365 C315 -167
C363 C314 C365 C316 -129.8
C364 C314 C365 C316 -158.1
C315 C314 C365 C316 0.5
C313 C314 C365 C316 -166.5
C363 C314 C365 C364 28.2
C315 C314 C365 C364 158.6
C313 C314 C365 C364 -8.4
C364 C314 C365 C363 -28.2
C315 C314 C365 C363 130.4
C313 C314 C365 C363 -36.6
C313 C364 C365 C315 158.7
C363 C364 C365 C315 -33.2
C314 C364 C365 C315 20
C313 C364 C365 C316 169.3
C363 C364 C365 C316 -22.7
C314 C364 C365 C316 30.5
C315 C364 C365 C316 10.5
C313 C364 C365 C314 138.8
C363 C364 C365 C314 -53.2
C315 C364 C365 C314 -20
C313 C364 C365 C363 -168
C314 C364 C365 C363 53.2
C315 C364 C365 C363 33.2
C364 C363 C365 C315 148.7
C313 C363 C365 C315 152.9
C314 C363 C365 C315 42.5
N351 C363 C365 C315 123.1
C364 C363 C365 C316 162.2
C313 C363 C365 C316 166.3
C314 C363 C365 C316 55.9
N351 C363 C365 C316 136.6
C364 C363 C365 C314 106.2
C313 C363 C365 C314 110.4
N351 C363 C365 C314 80.6
C313 C363 C365 C364 4.1
C314 C363 C365 C364 -106.2
N351 C363 C365 C364 -25.6
C365 C316 C366 C315 24
C365 C315 C366 C316 -85.8
C314 C315 C366 C316 138.9
C364 C315 C366 C316 144.7
C413 N401 C401 C451 159.6
C405 N401 C401 C451 -88.8
C409 N401 C401 C451 51
C459 N401 C401 C451 21.5
C463 N401 C401 C451 172.1
C413 N401 C401 C452 63
C405 N401 C401 C452 174.5
C409 N401 C401 C452 -45.7
C459 N401 C401 C452 -75.1
C451 N401 C401 C452 -96.6
C463 N401 C401 C452 75.5
C413 N401 C401 C402 102.4
C405 N401 C401 C402 -146.1
C409 N401 C401 C402 -6.3
C459 N401 C401 C402 -35.7
C451 N401 C401 C402 -57.3
C463 N401 C401 C402 114.9
C413 N401 C401 C459 138.1
C405 N401 C401 C459 -110.4
C409 N401 C401 C459 29.4
C451 N401 C401 C459 -21.5
C463 N401 C401 C459 150.6
C451 C401 C402 C452 -156
N401 C401 C402 C452 -88.3
C459 C401 C402 C452 -115.6
C451 C401 C402 C403 144
N401 C401 C402 C403 -148.3
C452 C401 C402 C403 -60
C459 C401 C402 C403 -175.6
N401 C401 C402 C451 67.7
C452 C401 C402 C451 156
C459 C401 C402 C451 40.4
C451 C401 C402 C453 166.8
N401 C401 C402 C453 -125.5
C452 C401 C402 C453 -37.3
C459 C401 C402 C453 -152.8
C452 C402 C403 C453 -18.4
C451 C402 C403 C453 67.4
C401 C402 C403 C453 41.6
C452 C402 C403 C454 -44.7
C451 C402 C403 C454 41
C401 C402 C403 C454 15.3
C453 C402 C403 C454 -26.3
C452 C402 C403 C404 70.2
C451 C402 C403 C404 155.9
C401 C402 C403 C404 130.1
C453 C402 C403 C404 88.5
C451 C402 C403 C452 85.7
C401 C402 C403 C452 60
C453 C402 C403 C452 18.4
C453 C403 C404 C454 -59.6
C452 C403 C404 C454 -103.1
C402 C403 C404 C454 -146.2
C454 C403 C404 C453 59.6
C452 C403 C404 C453 -43.5
C402 C403 C404 C453 -86.5
N401 C401 C451 C459 -26.2
C452 C401 C451 C459 82.8
C402 C401 C451 C459 97.1
N401 C401 C451 C402 -123.2
C452 C401 C451 C402 -14.2
C459 C401 C451 C402 -97.1
C452 C401 C451 N401 109
C402 C401 C451 N401 123.2
C459 C401 C451 N401 26.2
N401 C401 C451 C452 -109
C402 C401 C451 C452 14.2
C459 C401 C451 C452 -82.8
C452 C402 C451 C401 22.7
C403 C402 C451 C401 -48.3
C453 C402 C451 C401 -13.9
C452 C402 C451 C459 -91.2
C403 C402 C451 C459 -162.3
C401 C402 C451 C459 -113.9
C453 C402 C451 C459 -127.8
C452 C402 C451 N401 -33.6
C403 C402 C451 N401 -104.6
C401 C402 C451 N401 -56.3
C453 C402 C451 N401 -70.2
C403 C402 C451 C452 -71
C401 C402 C451 C452 -22.7
C453 C402 C451 C452 -36.6
C413 N401 C451 C401 -24.7
C405 N401 C451 C401 99
C409 N401 C451 C401 -138.6
C459 N401 C451 C401 -151.3
C463 N401 C451 C401 -10.6
C413 N401 C451 C459 126.6
C405 N401 C451 C459 -109.7
C409 N401 C451 C459 12.8
C401 N401 C451 C459 151.3
C463 N401 C451 C459 140.8
C413 N401 C451 C402 41.1
C405 N401 C451 C402 164.8
C409 N401 C451 C402 -72.8
C459 N401 C451 C402 -85.6
C401 N401 C451 C402 65.7
C463 N401 C451 C402 55.2
C413 N401 C451 C452 24.6
C405 N401 C451 C452 148.3
C409 N401 C451 C452 -89.2
C459 N401 C451 C452 -102
C401 N401 C451 C452 49.3
C463 N401 C451 C452 38.8
C403 C402 C452 C453 17.4
C451 C402 C452 C453 -112
C401 C402 C452 C453 -98.5
C451 C402 C452 C403 -129.4
C401 C402 C452 C403 -116
C453 C402 C452 C403 -17.4
C403 C402 C452 C401 116
C451 C402 C452 C401 -13.5
C453 C402 C452 C401 98.5
C403 C402 C452 C451 129.4
C401 C402 C452 C451 13.5
C453 C402 C452 C451 112
C453 C403 C452 C402 154.7
C454 C403 C452 C402 155.7
C404 C403 C452 C402 -136.2
C454 C403 C452 C453 1
C404 C403 C452 C453 69
C402 C403 C452 C453 -154.7
C453 C403 C452 C401 89.4
C454 C403 C452 C401 90.4
C404 C403 C452 C401 158.4
C402 C403 C452 C401 -65.3
C453 C403 C452 C451 118.2
C454 C403 C452 C451 119.2
C404 C403 C452 C451 -172.8
C402 C403 C452 C451 -36.6
C451 C401 C452 C402 21.8
N401 C401 C452 C402 107.6
C459 C401 C452 C402 60.5
C451 C401 C452 C453 127.1
N401 C401 C452 C453 -147.1
C402 C401 C452 C453 105.2
C459 C401 C452 C453 165.8
C451 C401 C452 C403 83.8
N401 C401 C452 C403 169.6
C402 C401 C452 C403 62
C459 C401 C452 C403 122.5
N401 C401 C452 C451 85.8
C402 C401 C452 C451 -21.8
C459 C401 C452 C451 38.7
C401 C451 C452 C402 -151.6
C459 C451 C452 C402 94.1
N401 C451 C452 C402 149.9
C401 C451 C452 C453 -61.9
C459 C451 C452 C453 -176.1
C402 C451 C452 C453 89.7
N401 C451 C452 C453 -120.4
C401 C451 C452 C403 -103.8
C459 C451 C452 C403 141.9
C402 C451 C452 C403 47.8
N401 C451 C452 C403 -162.3
C459 C451 C452 C401 -114.3
C402 C451 C452 C401 151.6
N401 C451 C452 C401 -58.5
C454 C403 C453 C452 -179
C404 C403 C453 C452 -121.1
C402 C403 C453 C452 16.5
C404 C403 C453 C454 57.9
C452 C403 C453 C454 179
C402 C403 C453 C454 -164.5
C454 C403 C453 C402 164.5
C404 C403 C453 C402 -137.6
C452 C403 C453 C402 -16.5
C454 C403 C453 C404 -57.9
C452 C403 C453 C404 121.1
C402 C403 C453 C404 137.6
C402 C452 C453 C403 -24.8
C401 C452 C453 C403 -102.3
C451 C452 C453 C403 -77.1
C402 C452 C453 C454 -27.6
C403 C452 C453 C454 -2.8
C401 C452 C453 C454 -105.2
C451 C452 C453 C454 -79.9
C403 C452 C453 C402 24.8
C401 C452 C453 C402 -77.6
C451 C452 C453 C402 -52.3
C402 C452 C453 C404 -75.3
C403 C452 C453 C404 -50.5
C401 C452 C453 C404 -152.8
C451 C452 C453 C404 -127.6
C452 C402 C453 C403 150.6
C451 C402 C453 C403 -131
C401 C402 C453 C403 -138.9
C403 C402 C453 C452 -150.6
C451 C402 C453 C452 78.4
C401 C402 C453 C452 70.5
C452 C402 C453 C454 168.8
C403 C402 C453 C454 18.2
C451 C402 C453 C454 -112.8
C401 C402 C453 C454 -120.8
C452 C402 C453 C404 116.4
C403 C402 C453 C404 -34.2
C451 C402 C453 C404 -165.2
C401 C402 C453 C404 -173.2
C454 C404 C453 C403 90.5
C454 C404 C453 C452 161.7
C403 C404 C453 C452 71.2
C403 C404 C453 C454 -90.5
C454 C404 C453 C402 126.7
C403 C404 C453 C402 36.2
C452 C453 C454 C403 3
C402 C453 C454 C403 -16.5
C404 C453 C454 C403 60.3
C403 C453 C454 C404 -60.3
C452 C453 C454 C404 -57.3
C402 C453 C454 C404 -76.8
C404 C403 C454 C453 -106.8
C452 C403 C454 C453 -0.8
C402 C403 C454 C453 29.4
C453 C403 C454 C404 106.8
C452 C403 C454 C404 106
C402 C403 C454 C404 136.2
C403 C404 C454 C453 43.8
C453 C404 C454 C403 -43.8
C413 N401 C405 C406 -64.9
C409 N401 C405 C406 53.7
C459 N401 C405 C406 112.7
C401 N401 C405 C406 -164.4
C451 N401 C405 C406 162.4
C463 N401 C405 C406 -61.6
C413 N401 C405 C456 -73.4
C409 N401 C405 C456 45.2
C459 N401 C405 C456 104.2
C401 N401 C405 C456 -172.9
C451 N401 C405 C456 153.9
C463 N401 C405 C456 -70.1
N401 C405 C406 C456 -34.9
N401 C405 C406 C407 -177.7
C456 C405 C406 C407 -142.7
N401 C405 C406 C457 -156.2
C456 C405 C406 C457 -121.3
C456 C406 C407 C457 -112.2
C405 C406 C407 C457 39.4
C456 C406 C407 C408 154.3
C405 C406 C407 C408 -54.1
C457 C406 C407 C408 -93.5
C456 C406 C407 C458 5.2
C405 C406 C407 C458 156.9
C457 C406 C407 C458 117.4
C405 C406 C407 C456 151.6
C457 C406 C407 C456 112.2
C457 C407 C408 C458 110.1
C406 C407 C408 C458 -158.4
C456 C407 C408 C458 -137.8
C458 C407 C408 C457 -110.1
C406 C407 C408 C457 91.5
C456 C407 C408 C457 112.1
C405 C406 C456 C407 -152.5
C457 C406 C456 C407 -32.8
C407 C406 C456 C405 152.5
C457 C406 C456 C405 119.7
C405 C406 C456 C457 -119.7
C407 C406 C456 C457 32.8
C457 C407 C456 C406 68.4
C408 C407 C456 C406 -43.3
C458 C407 C456 C406 -175.9
C457 C407 C456 C405 51.6
C408 C407 C456 C405 -60.1
C458 C407 C456 C405 167.3
C406 C407 C456 C405 -16.8
C408 C407 C456 C457 -111.7
C458 C407 C456 C457 115.7
C406 C407 C456 C457 -68.4
N401 C405 C456 C406 149.4
C406 C405 C456 C407 25.6
N401 C405 C456 C407 174.9
C406 C405 C456 C457 48.9
N401 C405 C456 C457 -161.7
C458 C407 C457 C408 82.7
C406 C407 C457 C408 -139.7
C456 C407 C457 C408 -157.6
C408 C407 C457 C458 -82.7
C406 C407 C457 C458 137.7
C456 C407 C457 C458 119.7
C408 C407 C457 C406 139.7
C458 C407 C457 C406 -137.7
C456 C407 C457 C406 -18
C408 C407 C457 C456 157.6
C458 C407 C457 C456 -119.7
C406 C407 C457 C456 18
C458 C408 C457 C407 -50
C407 C408 C457 C458 50
C407 C408 C457 C406 -33.1
C458 C408 C457 C406 -83.1
C407 C408 C457 C456 -18.1
C458 C408 C457 C456 -68.1
C456 C406 C457 C407 73.6
C405 C406 C457 C407 -150.4
C456 C406 C457 C408 100.7
C405 C406 C457 C408 -123.3
C407 C406 C457 C408 27.2
C456 C406 C457 C458 49.5
C405 C406 C457 C458 -174.5
C407 C406 C457 C458 -24.1
C405 C406 C457 C456 136
C407 C406 C457 C456 -73.6
C406 C456 C457 C407 -96.3
C405 C456 C457 C407 -128.9
C406 C456 C457 C408 -80.6
C407 C456 C457 C408 15.6
C405 C456 C457 C408 -113.3
C406 C456 C457 C458 -128.9
C407 C456 C457 C458 -32.6
C405 C456 C457 C458 -161.6
C407 C456 C457 C406 96.3
C405 C456 C457 C406 -32.7
C457 C407 C458 C408 -90.8
C406 C407 C458 C408 160.4
C456 C407 C458 C408 162.3
C408 C407 C458 C457 90.8
C406 C407 C458 C457 -108.8
C456 C407 C458 C457 -106.9
C457 C408 C458 C407 40.7
C407 C408 C458 C457 -40.7
C408 C457 C458 C407 -62.8
C406 C457 C458 C407 34.6
C456 C457 C458 C407 46.4
C407 C457 C458 C408 62.8
C406 C457 C458 C408 97.4
C456 C457 C458 C408 109.2
C413 N401 C409 C459 -140.5
C405 N401 C409 C459 97.7
C401 N401 C409 C459 -37
C451 N401 C409 C459 -11.9
C463 N401 C409 C459 -154.3
C413 N401 C409 C460 -165.8
C405 N401 C409 C460 72.3
C459 N401 C409 C460 -25.4
C401 N401 C409 C460 -62.4
C451 N401 C409 C460 -37.3
C463 N401 C409 C460 -179.7
C413 N401 C409 C410 174.4
C405 N401 C409 C410 52.5
C459 N401 C409 C410 -45.2
C401 N401 C409 C410 -82.1
C451 N401 C409 C410 -57.1
C463 N401 C409 C410 160.6
C459 C409 C410 C460 53.8
N401 C409 C410 C460 97.8
C459 C409 C410 C461 131.3
N401 C409 C410 C461 175.3
C460 C409 C410 C461 77.5
N401 C409 C410 C459 44
C460 C409 C410 C459 -53.8
C459 C409 C410 C411 148.4
N401 C409 C410 C411 -167.6
C460 C409 C410 C411 94.6
C460 C410 C411 C461 16.9
C409 C410 C411 C461 -62.9
C459 C410 C411 C461 -21.1
C460 C410 C411 C462 -86.7
C461 C410 C411 C462 -103.5
C409 C410 C411 C462 -166.4
C459 C410 C411 C462 -124.6
C460 C410 C411 C412 -30.4
C461 C410 C411 C412 -47.3
C409 C410 C411 C412 -110.1
C459 C410 C411 C412 -68.3
C461 C410 C411 C460 -16.9
C409 C410 C411 C460 -79.7
C459 C410 C411 C460 -37.9
C461 C411 C412 C462 -146.5
C410 C411 C412 C462 -107.7
C460 C411 C412 C462 -115.4
C462 C411 C412 C461 146.5
C410 C411 C412 C461 38.9
C460 C411 C412 C461 31.1
N401 C409 C459 C451 22.1
C460 C409 C459 C451 174.1
C410 C409 C459 C451 156.6
N401 C409 C459 C460 -152
C410 C409 C459 C460 -17.5
C460 C409 C459 N401 152
C410 C409 C459 N401 134.5
N401 C409 C459 C410 -134.5
C460 C409 C459 C410 17.5
N401 C409 C459 C401 25.9
C460 C409 C459 C401 177.9
C410 C409 C459 C401 160.4
C401 C451 C459 C409 8.1
C402 C451 C459 C409 93
N401 C451 C459 C409 -20.4
C452 C451 C459 C409 61.8
C401 C451 C459 C460 175.6
C402 C451 C459 C460 -99.5
N401 C451 C459 C460 147.1
C452 C451 C459 C460 -130.7
C401 C451 C459 N401 28.5
C402 C451 C459 N401 113.4
C452 C451 C459 N401 82.2
C401 C451 C459 C410 137.4
C402 C451 C459 C410 -137.7
N401 C451 C459 C410 108.9
C452 C451 C459 C410 -168.9
C402 C451 C459 C401 84.9
N401 C451 C459 C401 -28.5
C452 C451 C459 C401 53.7
C413 N401 C459 C409 66.9
C405 N401 C459 C409 -109.8
C401 N401 C459 C409 149
C451 N401 C459 C409 164.2
C463 N401 C459 C409 58.4
C413 N401 C459 C451 -97.3
C405 N401 C459 C451 86
C409 N401 C459 C451 -164.2
C401 N401 C459 C451 -15.3
C463 N401 C459 C451 -105.8
C413 N401 C459 C460 100.1
C405 N401 C459 C460 -76.6
C409 N401 C459 C460 33.2
C401 N401 C459 C460 -177.8
C451 N401 C459 C460 -162.6
C463 N401 C459 C460 91.6
C413 N401 C459 C410 110.9
C405 N401 C459 C410 -65.8
C409 N401 C459 C410 44
C401 N401 C459 C410 -167
C451 N401 C459 C410 -151.7
C463 N401 C459 C410 102.4
C413 N401 C459 C401 -82
C405 N401 C459 C401 101.2
C409 N401 C459 C401 -149
C451 N401 C459 C401 15.3
C463 N401 C459 C401 -90.6
C460 C410 C459 C409 -105.6
C461 C410 C459 C409 -65.8
C411 C410 C459 C409 -57.6
C460 C410 C459 C451 111.2
C461 C410 C459 C451 150.9
C409 C410 C459 C451 -143.2
C411 C410 C459 C451 159.2
C461 C410 C459 C460 39.8
C409 C410 C459 C460 105.6
C411 C410 C459 C460 48.1
C460 C410 C459 N401 -149
C461 C410 C459 N401 -109.3
C409 C410 C459 N401 -43.4
C411 C410 C459 N401 -101
C460 C410 C459 C401 177.5
C461 C410 C459 C401 -142.7
C409 C410 C459 C401 -76.9
C411 C410 C459 C401 -134.4
C451 C401 C459 C409 -174
N401 C401 C459 C409 -29.3
C452 C401 C459 C409 85.1
C402 C401 C459 C409 117.7
N401 C401 C459 C451 144.6
C452 C401 C459 C451 -100.9
C402 C401 C459 C451 -68.3
C451 C401 C459 C460 -83
N401 C401 C459 C460 61.7
C452 C401 C459 C460 176.1
C402 C401 C459 C460 -151.3
C451 C401 C459 N401 -144.6
C452 C401 C459 N401 114.4
C402 C401 C459 N401 147.1
C451 C401 C459 C410 -104.7
N401 C401 C459 C410 39.9
C452 C401 C459 C410 154.4
C402 C401 C459 C410 -173
C461 C410 C460 C459 -147.9
C409 C410 C460 C459 -48.3
C411 C410 C460 C459 -153.4
C409 C410 C460 C461 99.6
C459 C410 C460 C461 147.9
C411 C410 C460 C461 -5.6
C461 C410 C460 C409 -99.6
C459 C410 C460 C409 48.3
C411 C410 C460 C409 -105.1
C461 C410 C460 C411 5.6
C409 C410 C460 C411 105.1
C459 C410 C460 C411 153.4
C409 C459 C460 C410 67.6
C451 C459 C460 C410 -103.1
N401 C459 C460 C410 36.3
C401 C459 C460 C410 -24.1
C409 C459 C460 C461 -32.8
C451 C459 C460 C461 156.5
N401 C459 C460 C461 -64.1
C410 C459 C460 C461 -100.4
C401 C459 C460 C461 -124.5
C451 C459 C460 C409 -170.7
N401 C459 C460 C409 -31.3
C410 C459 C460 C409 -67.6
C401 C459 C460 C409 -91.7
C409 C459 C460 C411 -6.1
C451 C459 C460 C411 -176.8
N401 C459 C460 C411 -37.4
C410 C459 C460 C411 -73.7
C401 C459 C460 C411 -97.8
C459 C409 C460 C410 -117.7
N401 C409 C460 C410 -90.3
N401 C409 C460 C459 27.4
C410 C409 C460 C459 117.7
C459 C409 C460 C461 163
N401 C409 C460 C461 -169.5
C410 C409 C460 C461 -79.3
C459 C409 C460 C411 177.3
N401 C409 C460 C411 -155.2
C410 C409 C460 C411 -65
C461 C411 C460 C410 -157.5
C462 C411 C460 C410 98.1
C412 C411 C460 C410 149.5
C461 C411 C460 C459 -74.3
C462 C411 C460 C459 -178.7
C410 C411 C460 C459 83.1
C412 C411 C460 C459 -127.3
C462 C411 C460 C461 -104.4
C410 C411 C460 C461 157.5
C412 C411 C460 C461 -53
C461 C411 C460 C409 -79.3
C462 C411 C460 C409 176.3
C410 C411 C460 C409 78.2
C412 C411 C460 C409 -132.3
C462 C411 C461 C460 88.1
C410 C411 C461 C460 -7.6
C412 C411 C461 C460 117.6
C462 C411 C461 C410 95.8
C412 C411 C461 C410 125.3
C460 C411 C461 C410 7.6
C462 C411 C461 C412 -29.5
C410 C411 C461 C412 -125.3
C460 C411 C461 C412 -117.6
C410 C411 C461 C462 -95.8
C412 C411 C461 C462 29.5
C460 C411 C461 C462 -88.1
C410 C460 C461 C411 21
C459 C460 C461 C411 129.2
C409 C460 C461 C411 103.2
C459 C460 C461 C410 108.3
C409 C460 C461 C410 82.2
C411 C460 C461 C410 -21
C410 C460 C461 C412 135.3
C459 C460 C461 C412 -116.4
C409 C460 C461 C412 -142.5
C411 C460 C461 C412 114.3
C410 C460 C461 C462 76.3
C459 C460 C461 C462 -175.4
C409 C460 C461 C462 158.5
C411 C460 C461 C462 55.3
C460 C410 C461 C411 -163
C409 C410 C461 C411 120.6
C459 C410 C461 C411 164.8
C409 C410 C461 C460 -76.4
C459 C410 C461 C460 -32.2
C411 C410 C461 C460 163
C460 C410 C461 C412 -50.9
C409 C410 C461 C412 -127.3
C459 C410 C461 C412 -83.2
C411 C410 C461 C412 112
C460 C410 C461 C462 -111.2
C409 C410 C461 C462 172.4
C459 C410 C461 C462 -143.4
C411 C410 C461 C462 51.8
C462 C412 C461 C411 26.6
C462 C412 C461 C460 -108.9
C411 C412 C461 C460 -135.4
C462 C412 C461 C410 -92.6
C411 C412 C461 C410 -119.2
C411 C412 C461 C462 -26.6
C461 C411 C462 C412 32.1
C410 C411 C462 C412 85.2
C460 C411 C462 C412 69.2
C410 C411 C462 C461 53.1
C412 C411 C462 C461 -32.1
C460 C411 C462 C461 37.1
C461 C412 C462 C411 -11.7
C411 C412 C462 C461 11.7
C460 C461 C462 C411 -123.3
C410 C461 C462 C411 -102.6
C412 C461 C462 C411 143.8
C411 C461 C462 C412 -143.8
C460 C461 C462 C412 92.9
C410 C461 C462 C412 113.6
C405 N401 C413 C463 13.6
C409 N401 C413 C463 -114
C459 N401 C413 C463 -163.2
C401 N401 C413 C463 120.8
C451 N401 C413 C463 133.7
C405 N401 C413 C414 -43.2
C409 N401 C413 C414 -170.8
C459 N401 C413 C414 140
C401 N401 C413 C414 63.9
C451 N401 C413 C414 76.9
C463 N401 C413 C414 -56.8
C463 C413 C414 C464 75.7
N401 C413 C414 C464 -169.8
N401 C413 C414 C463 114.5
C463 C413 C414 C415 50.9
N401 C413 C414 C415 165.4
C464 C414 C415 C465 169.3
C463 C414 C415 C465 -58
C413 C414 C415 C465 -72.8
C463 C414 C415 C464 132.8
C413 C414 C415 C464 118
C464 C414 C415 C416 154.6
C463 C414 C415 C416 -72.6
C413 C414 C415 C416 -87.4
C464 C414 C415 C466 177.4
C463 C414 C415 C466 -49.9
C413 C414 C415 C466 -64.7
C464 C415 C416 C465 153.3
C414 C415 C416 C465 143.9
C466 C415 C416 C465 96.6
C465 C415 C416 C466 -96.6
C464 C415 C416 C466 56.7
C414 C415 C416 C466 47.3
N401 C413 C463 C414 -95.1
N401 C413 C463 C464 -121.2
C414 C413 C463 C464 -26.1
C414 C413 C463 N401 95.1
C464 C414 C463 C413 -113.6
C415 C414 C463 C413 -132.9
C413 C414 C463 C464 113.6
C415 C414 C463 C464 -19.3
C464 C414 C463 N401 -158.3
C413 C414 C463 N401 -44.7
C415 C414 C463 N401 -177.6
C405 N401 C463 C413 -167.1
C409 N401 C463 C413 69.8
C459 N401 C463 C413 23.8
C401 N401 C463 C413 -60.8
C451 N401 C463 C413 -55.1
C413 N401 C463 C414 100.9
C405 N401 C463 C414 -66.2
C409 N401 C463 C414 170.7
C459 N401 C463 C414 124.7
C401 N401 C463 C414 40.1
C451 N401 C463 C414 45.8
C413 N401 C463 C464 88.9
C405 N401 C463 C464 -78.2
C409 N401 C463 C464 158.8
C459 N401 C463 C464 112.8
C401 N401 C463 C464 28.1
C451 N401 C463 C464 33.9
C463 C414 C464 C415 -52.7
C413 C414 C464 C415 -73
C463 C414 C464 C465 -56.5
C413 C414 C464 C465 -76.7
C415 C414 C464 C465 -3.8
C413 C414 C464 C463 -20.3
C415 C414 C464 C463 52.7
C465 C415 C464 C414 -14.9
C416 C415 C464 C414 -30.4
C466 C415 C464 C414 -2.8
C416 C415 C464 C465 -15.5
C414 C415 C464 C465 14.9
C466 C415 C464 C465 12.1
C465 C415 C464 C463 -48.1
C416 C415 C464 C463 -63.6
C414 C415 C464 C463 -33.2
C466 C415 C464 C463 -36
C413 C463 C464 C414 77.6
N401 C463 C464 C414 27.8
C413 C463 C464 C415 -136
C414 C463 C464 C415 146.4
N401 C463 C464 C415 174.2
C413 C463 C464 C465 -144.8
C414 C463 C464 C465 137.6
N401 C463 C464 C465 165.4
C464 C415 C465 C416 -38.2
C414 C415 C465 C416 -43.9
C466 C415 C465 C416 -56.9
C464 C415 C465 C466 18.7
C416 C415 C465 C466 56.9
C414 C415 C465 C466 13
C416 C415 C465 C464 38.2
C414 C415 C465 C464 -5.6
C466 C415 C465 C464 -18.7
C466 C416 C465 C415 87.3
C415 C416 C465 C466 -87.3
C466 C416 C465 C464 69.9
C415 C416 C465 C464 -17.5
C414 C464 C465 C415 167.6
C463 C464 C465 C415 134
C414 C464 C465 C416 -37.4
C415 C464 C465 C416 154.9
C463 C464 C465 C416 -71.1
C414 C464 C465 C466 2.9
C415 C464 C465 C466 -164.7
C463 C464 C465 C466 -30.8
C415 C416 C466 C465 13.6
C465 C416 C466 C415 -13.6
C415 C465 C466 C416 -136.9
C464 C465 C466 C416 -129.6
C416 C465 C466 C415 136.9
C464 C465 C466 C415 7.3
C465 C415 C466 C416 32.1
C464 C415 C466 C416 -137
C414 C415 C466 C416 -137.8
C464 C415 C466 C465 -169.1
C416 C415 C466 C465 -32.1
C414 C415 C466 C465 -169.9
C2 C1 O113 V102 -68(4)
C2 C1 O113 V101 87(3)
O140 Si1 O137 W103 -122.7(10)
O139 Si1 O137 W103 -1.0(12)
O138 Si1 O137 W103 119.2(9)
O140 Si1 O137 W106 0.7(12)
O139 Si1 O137 W106 122.4(9)
O138 Si1 O137 W106 -117.5(9)
O140 Si1 O138 W104 123.6(10)
O139 Si1 O138 W104 2.6(12)
O137 Si1 O138 W104 -118.0(10)
O140 Si1 O138 W105 0.6(12)
O139 Si1 O138 W105 -120.4(10)
O137 Si1 O138 W105 118.9(9)
O140 Si1 O139 W109 58.5(13)
O137 Si1 O139 W109 -61.5(12)
O138 Si1 O139 W109 177.6(9)
O140 Si1 O139 W107 -179.8(10)
O137 Si1 O139 W107 60.2(12)
O138 Si1 O139 W107 -60.8(12)
O140 Si1 O139 W110 -61.4(12)
O137 Si1 O139 W110 178.6(8)
O138 Si1 O139 W110 57.7(11)
O139 Si1 O140 W108 179.1(10)
O137 Si1 O140 W108 -60.1(13)
O138 Si1 O140 W108 59.5(14)
O139 Si1 O140 W112 -60.2(14)
O137 Si1 O140 W112 60.7(13)
O138 Si1 O140 W112 -179.7(10)
O139 Si1 O140 W111 58.4(13)
O137 Si1 O140 W111 179.3(9)
O138 Si1 O140 W111 -61.1(12)
W106 O118 V101 O101 165.1(11)
W106 O118 V101 O115 62.2(12)
W106 O118 V101 O114 -89.7(11)
W106 O118 V101 O113 -40(2)
W103 O115 V101 O101 -168.3(12)
W103 O115 V101 O118 -63.0(12)
W103 O115 V101 O114 36(2)
W103 O115 V101 O113 91.4(11)
V102 O114 V101 O101 -93.8(10)
V102 O114 V101 O118 161.9(9)
V102 O114 V101 O115 61.3(18)
V102 O114 V101 O113 2.6(7)
C1 O113 V101 O101 -59(2)
V102 O113 V101 O101 100.2(10)
C1 O113 V101 O118 146(2)
V102 O113 V101 O118 -55.3(18)
C1 O113 V101 O115 43(2)
V102 O113 V101 O115 -158.4(8)
C1 O113 V101 O114 -162(2)
V102 O113 V101 O114 -2.5(7)
W105 O117 V102 O102 -166.9(12)
W105 O117 V102 O116 -64.6(12)
W105 O117 V102 O114 90.3(11)
W105 O117 V102 O113 38(3)
W104 O116 V102 O102 166.4(12)
W104 O116 V102 O117 64.6(11)
W104 O116 V102 O114 -42(2)
W104 O116 V102 O113 -92.4(11)
V101 O114 V102 O102 95.7(10)
V101 O114 V102 O117 -163.2(9)
V101 O114 V102 O116 -55(2)
V101 O114 V102 O113 -2.6(7)
C1 O113 V102 O102 61(2)
V101 O113 V102 O102 -97.2(10)
C1 O113 V102 O117 -143(3)
V101 O113 V102 O117 58(2)
C1 O113 V102 O116 -40(2)
V101 O113 V102 O116 161.8(8)
C1 O113 V102 O114 161(2)
V101 O113 V102 O114 2.5(7)
W109 O125 W103 O103 119.6(16)
W109 O125 W103 O119 18.1(16)
W109 O125 W103 O124 -143.0(16)
W109 O125 W103 O115 -63(3)
W109 O125 W103 O137 -66.7(16)
W107 O119 W103 O103 -111.2(12)
W107 O119 W103 O125 -10.8(12)
W107 O119 W103 O124 84(2)
W107 O119 W103 O115 151.7(12)
W107 O119 W103 O137 74.5(12)
W106 O124 W103 O103 -174.1(9)
W106 O124 W103 O125 85.7(9)
W106 O124 W103 O119 -9(3)
W106 O124 W103 O115 -76.8(9)
W106 O124 W103 O137 0.6(8)
V101 O115 W103 O103 166.5(11)
V101 O115 W103 O125 -10(3)
V101 O115 W103 O119 -92.7(11)
V101 O115 W103 O124 69.7(11)
V101 O115 W103 O137 -7.2(10)
Si1 O137 W103 O103 177(4)
W106 O137 W103 O103 39(5)
Si1 O137 W103 O125 45.3(10)
W106 O137 W103 O125 -92.2(6)
Si1 O137 W103 O119 -46.0(9)
W106 O137 W103 O119 176.5(6)
Si1 O137 W103 O124 137.1(11)
W106 O137 W103 O124 -0.5(6)
Si1 O137 W103 O115 -133.7(11)
W106 O137 W103 O115 88.8(7)
W105 O121 W104 O104 174.2(12)
W105 O121 W104 O126 -83.2(11)
W105 O121 W104 O116 77.1(11)
W105 O121 W104 O120 -10(3)
W105 O121 W104 O138 -0.4(9)
W110 O126 W104 O104 -112.1(18)
W110 O126 W104 O121 145.9(18)
W110 O126 W104 O116 68(3)
W110 O126 W104 O120 -11.5(17)
W110 O126 W104 O138 73.2(17)
V102 O116 W104 O104 -167.7(12)
V102 O116 W104 O121 -65.9(11)
V102 O116 W104 O126 12(3)
V102 O116 W104 O120 90.6(11)
V102 O116 W104 O138 6.9(9)
W107 O120 W104 O104 113.9(18)
W107 O120 W104 O121 -62(3)
W107 O120 W104 O126 11.9(17)
W107 O120 W104 O116 -148.2(18)
W107 O120 W104 O138 -71.1(17)
Si1 O138 W104 O104 18E1(10)
W105 O138 W104 O104 -45(7)
Si1 O138 W104 O121 -136.0(11)
W105 O138 W104 O121 0.3(6)
Si1 O138 W104 O126 -45.4(10)
W105 O138 W104 O126 90.9(6)
Si1 O138 W104 O116 132.9(11)
W105 O138 W104 O116 -90.8(7)
Si1 O138 W104 O120 40.3(10)
W105 O138 W104 O120 176.6(6)
W104 O121 W105 O105 -172.6(11)
W104 O121 W105 O127 84.8(11)
W104 O121 W105 O122 -5(2)
W104 O121 W105 O117 -76.4(11)
W104 O121 W105 O138 0.4(9)
W111 O127 W105 O105 116.4(18)
W111 O127 W105 O121 -140.4(18)
W111 O127 W105 O122 15.5(18)
W111 O127 W105 O117 -57(3)
W111 O127 W105 O138 -67.8(17)
W108 O122 W105 O105 -111.0(15)
W108 O122 W105 O121 82(2)
W108 O122 W105 O127 -9.0(14)
W108 O122 W105 O117 153.0(15)
W108 O122 W105 O138 76.1(14)
V102 O117 W105 O105 168.8(12)
V102 O117 W105 O121 66.4(11)
V102 O117 W105 O127 -18(3)
V102 O117 W105 O122 -90.7(11)
V102 O117 W105 O138 -6.6(10)
Si1 O138 W105 O105 -167(6)
W104 O138 W105 O105 57(6)
Si1 O138 W105 O121 136.3(11)
W104 O138 W105 O121 -0.3(6)
Si1 O138 W105 O127 43.5(10)
W104 O138 W105 O127 -93.1(6)
Si1 O138 W105 O122 -46.0(10)
W104 O138 W105 O122 177.4(6)
Si1 O138 W105 O117 -132.8(11)
W104 O138 W105 O117 90.6(7)
V101 O118 W106 O106 -168.3(11)
V101 O118 W106 O123 91.6(11)
V101 O118 W106 O128 9(3)
V101 O118 W106 O124 -68.5(11)
V101 O118 W106 O137 7.4(10)
W108 O123 W106 O106 111.6(15)
W108 O123 W106 O118 -149.0(15)
W108 O123 W106 O128 13.1(15)
W108 O123 W106 O124 -69(3)
W108 O123 W106 O137 -71.2(14)
W112 O128 W106 O106 -116.3(17)
W112 O128 W106 O118 67(3)
W112 O128 W106 O123 -16.1(17)
W112 O128 W106 O124 143.9(17)
W112 O128 W106 O137 67.9(16)
W103 O124 W106 O106 176.6(10)
W103 O124 W106 O118 77.2(9)
W103 O124 W106 O123 -3(3)
W103 O124 W106 O128 -85.2(10)
W103 O124 W106 O137 -0.6(8)
Si1 O137 W106 O106 -169(8)
W103 O137 W106 O106 -33(9)
Si1 O137 W106 O118 133.3(11)
W103 O137 W106 O118 -90.6(6)
Si1 O137 W106 O123 43.6(10)
W103 O137 W106 O123 179.6(6)
Si1 O137 W106 O128 -46.3(10)
W103 O137 W106 O128 89.7(7)
Si1 O137 W106 O124 -135.6(11)
W103 O137 W106 O124 0.5(6)
W104 O120 W107 O107 -140.1(17)
W104 O120 W107 O130 -38.9(17)
W104 O120 W107 O119 118.6(17)
W104 O120 W107 O129 23(3)
W104 O120 W107 O139 37.3(17)
W110 O130 W107 O107 178.9(10)
W110 O130 W107 O120 77.5(11)
W110 O130 W107 O119 -12(3)
W110 O130 W107 O129 -80.5(10)
W110 O130 W107 O139 -4.7(9)
W103 O119 W107 O107 136.9(12)
W103 O119 W107 O120 -120.0(12)
W103 O119 W107 O130 -32(3)
W103 O119 W107 O129 35.3(12)
W103 O119 W107 O139 -39.3(11)
W109 O129 W107 O107 179.3(10)
W109 O129 W107 O120 16(2)
W109 O129 W107 O130 78.6(10)
W109 O129 W107 O119 -80.6(10)
W109 O129 W107 O139 1.6(8)
Si1 O139 W107 O107 -168(10)
W109 O139 W107 O107 -32(10)
W110 O139 W107 O107 59(10)
Si1 O139 W107 O120 49.1(11)
W109 O139 W107 O120 -175.1(7)
W110 O139 W107 O120 -84.0(7)
Si1 O139 W107 O130 136.5(12)
W109 O139 W107 O130 -87.8(7)
W110 O139 W107 O130 3.3(6)
Si1 O139 W107 O119 -46.4(10)
W109 O139 W107 O119 89.3(6)
W110 O139 W107 O119 -179.6(6)
Si1 O139 W107 O129 -136.9(12)
W109 O139 W107 O129 -1.2(6)
W110 O139 W107 O129 89.9(6)
W105 O122 W108 O108 136.3(15)
W105 O122 W108 O131 33.6(15)
W105 O122 W108 O123 -121.9(14)
W105 O122 W108 O132 -31(3)
W105 O122 W108 O140 -41.4(14)
W111 O131 W108 O108 180.0(13)
W111 O131 W108 O122 -78.6(12)
W111 O131 W108 O123 18(3)
W111 O131 W108 O132 80.6(13)
W111 O131 W108 O140 3.8(11)
W106 O123 W108 O108 -138.4(15)
W106 O123 W108 O122 118.9(15)
W106 O123 W108 O131 24(3)
W106 O123 W108 O132 -38.1(15)
W106 O123 W108 O140 37.6(14)
W112 O132 W108 O108 179.0(13)
W112 O132 W108 O122 -14(3)
W112 O132 W108 O131 -79.3(13)
W112 O132 W108 O123 78.9(13)
W112 O132 W108 O140 -3.0(11)
Si1 O140 W108 O108 164(12)
W112 O140 W108 O108 29(13)
W111 O140 W108 O108 -61(13)
Si1 O140 W108 O122 -47.4(12)
W112 O140 W108 O122 177.8(7)
W111 O140 W108 O122 87.4(7)
Si1 O140 W108 O131 -137.4(14)
W112 O140 W108 O131 87.8(8)
W111 O140 W108 O131 -2.6(7)
Si1 O140 W108 O123 48.5(13)
W112 O140 W108 O123 -86.4(7)
W111 O140 W108 O123 -176.8(7)
Si1 O140 W108 O132 137.0(15)
W112 O140 W108 O132 2.1(8)
W111 O140 W108 O132 -88.3(8)
W110 O133 W109 O109 169.0(11)
W110 O133 W109 O129 69.1(11)
W110 O133 W109 O136 -92.0(11)
W110 O133 W109 O125 -1(2)
W110 O133 W109 O139 -6.5(9)
W107 O129 W109 O109 -179.0(11)
W107 O129 W109 O133 -75.7(10)
W107 O129 W109 O136 23(3)
W107 O129 W109 O125 80.0(10)
W107 O129 W109 O139 -1.6(8)
W112 O136 W109 O109 -151(3)
W112 O136 W109 O133 105(3)
W112 O136 W109 O129 7(5)
W112 O136 W109 O125 -49(3)
W112 O136 W109 O139 31(3)
W103 O125 W109 O109 -145.0(16)
W103 O125 W109 O133 25(3)
W103 O125 W109 O129 -46.5(16)
W103 O125 W109 O136 117.6(17)
W103 O125 W109 O139 30.4(15)
Si1 O139 W109 O109 168(9)
W107 O139 W109 O109 32(10)
W110 O139 W109 O109 -58(10)
Si1 O139 W109 O133 -129.5(12)
W107 O139 W109 O133 94.2(7)
W110 O139 W109 O133 4.5(6)
Si1 O139 W109 O129 137.5(12)
W107 O139 W109 O129 1.2(6)
W110 O139 W109 O129 -88.5(7)
Si1 O139 W109 O136 -34.7(11)
W107 O139 W109 O136 -171.0(8)
W110 O139 W109 O136 99.3(7)
Si1 O139 W109 O125 52.9(10)
W107 O139 W109 O125 -83.4(6)
W110 O139 W109 O125 -173.1(6)
W104 O126 W110 O110 139.0(18)
W104 O126 W110 O134 -119.9(18)
W104 O126 W110 O130 38.1(17)
W104 O126 W110 O133 -36(3)
W104 O126 W110 O139 -36.9(17)
W111 O134 W110 O110 138(4)
W111 O134 W110 O126 35(4)
W111 O134 W110 O130 -38(5)
W111 O134 W110 O133 -118(4)
W111 O134 W110 O139 -46(4)
W107 O130 W110 O110 -179.3(11)
W107 O130 W110 O126 -77.0(11)
W107 O130 W110 O134 -4(3)
W107 O130 W110 O133 76.7(11)
W107 O130 W110 O139 4.7(9)
W109 O133 W110 O110 -169.6(12)
W109 O133 W110 O126 5(2)
W109 O133 W110 O134 89.1(12)
W109 O133 W110 O130 -68.2(11)
W109 O133 W110 O139 6.4(9)
Si1 O139 W110 O110 177(9)
W109 O139 W110 O110 42(10)
W107 O139 W110 O110 -49(10)
Si1 O139 W110 O126 -50.2(10)
W109 O139 W110 O126 175.1(7)
W107 O139 W110 O126 84.2(6)
Si1 O139 W110 O134 39.0(11)
W109 O139 W110 O134 -95.7(7)
W107 O139 W110 O134 173.4(7)
Si1 O139 W110 O130 -137.8(11)
W109 O139 W110 O130 87.5(7)
W107 O139 W110 O130 -3.3(6)
Si1 O139 W110 O133 130.3(12)
W109 O139 W110 O133 -4.4(6)
W107 O139 W110 O133 -95.3(7)
W112 O135 W111 O111 169.3(15)
W112 O135 W111 O127 4(3)
W112 O135 W111 O134 -86.6(14)
W112 O135 W111 O131 69.8(14)
W112 O135 W111 O140 -4.4(12)
W105 O127 W111 O111 -141.0(19)
W105 O127 W111 O135 24(3)
W105 O127 W111 O134 116.0(18)
W105 O127 W111 O131 -42.3(18)
W105 O127 W111 O140 32.1(17)
W110 O134 W111 O111 -141(4)
W110 O134 W111 O135 118(4)
W110 O134 W111 O127 -37(4)
W110 O134 W111 O131 29(5)
W110 O134 W111 O140 44(4)
W108 O131 W111 O111 -177.4(14)
W108 O131 W111 O135 -78.4(14)
W108 O131 W111 O127 78.8(12)
W108 O131 W111 O134 12(3)
W108 O131 W111 O140 -3.7(11)
Si1 O140 W111 O111 -176(6)
W108 O140 W111 O111 48(7)
W112 O140 W111 O111 -42(7)
Si1 O140 W111 O135 -130.5(14)
W108 O140 W111 O135 93.1(9)
W112 O140 W111 O135 3.1(8)
Si1 O140 W111 O127 53.2(11)
W108 O140 W111 O127 -83.2(7)
W112 O140 W111 O127 -173.2(7)
Si1 O140 W111 O134 -34.8(12)
W108 O140 W111 O134 -171.2(8)
W112 O140 W111 O134 98.8(7)
Si1 O140 W111 O131 139.0(13)
W108 O140 W111 O131 2.6(7)
W112 O140 W111 O131 -87.4(8)
W108 O132 W112 O112 178.1(15)
W108 O132 W112 O136 -9(4)
W108 O132 W112 O128 -80.2(13)
W108 O132 W112 O135 76.2(14)
W108 O132 W112 O140 3.0(11)
W109 O136 W112 O112 152(3)
W109 O136 W112 O132 -21(5)
W109 O136 W112 O128 50(3)
W109 O136 W112 O135 -105(3)
W109 O136 W112 O140 -32(3)
W106 O128 W112 O112 141.0(18)
W106 O128 W112 O132 43.2(17)
W106 O128 W112 O136 -118.4(17)
W106 O128 W112 O135 -28(3)
W106 O128 W112 O140 -32.6(16)
W111 O135 W112 O112 -169.2(15)
W111 O135 W112 O132 -71.4(14)
W111 O135 W112 O136 89.3(14)
W111 O135 W112 O128 0(3)
W111 O135 W112 O140 4.5(12)
Si1 O140 W112 O112 -177(8)
W108 O140 W112 O112 -40(8)
W111 O140 W112 O112 49(8)
Si1 O140 W112 O132 -138.7(14)
W108 O140 W112 O132 -2.2(8)
W111 O140 W112 O132 87.7(8)
Si1 O140 W112 O136 37.5(13)
W108 O140 W112 O136 174.0(8)
W111 O140 W112 O136 -96.1(8)
Si1 O140 W112 O128 -51.2(12)
W108 O140 W112 O128 85.3(7)
W111 O140 W112 O128 175.2(7)
Si1 O140 W112 O135 130.7(14)
W108 O140 W112 O135 -92.8(9)
W111 O140 W112 O135 -2.9(8)

loop_
_platon_squeeze_void_nr
_platon_squeeze_void_average_x
_platon_squeeze_void_average_y
_platon_squeeze_void_average_z
_platon_squeeze_void_volume
_platon_squeeze_void_count_electrons
1 0.188 0.527 0.124 95.2 11.8
2 0.688 -0.027 0.124 95.2 10.0
3 0.375 0.325 0.131 7.0 1.2
4 0.875 0.175 0.131 7.0 1.2
5 0.483 0.758 0.240 33.2 3.0
6 0.983 0.742 0.240 33.0 3.2
7 0.465 0.665 0.355 18.0 3.7
8 0.965 0.835 0.355 18.2 4.0
9 0.375 0.858 0.488 6.6 0.6
10 0.875 0.642 0.488 6.6 0.4
11 0.311 1.027 0.624 95.1 12.6
12 0.811 0.473 0.624 95.0 10.7
13 0.125 0.825 0.631 7.0 1.1
14 0.625 0.675 0.631 7.0 1.1
15 0.017 0.258 0.740 33.0 3.6
16 0.517 0.242 0.740 32.7 4.0
17 0.035 0.165 0.855 18.3 3.8
18 0.535 0.335 0.855 18.5 4.2
19 0.125 0.358 0.988 6.6 0.7
20 0.625 0.142 0.988 6.6 0.8
